data_4120210
loop_
_publ_author_name
'Zhaojin Wang'
'Hongde Ye'
'Yuguang Li'
'Yizhi Li'
'Hong Yan'

_publ_section_title
;
 Unprecedented Boron-Functionalized Carborane Derivatives by Facile and
 Selective Cobalt-Induced B-H Activation
;
_journal_name_full 'Journal of the American Chemical Society'
_journal_page_first 11289
_journal_page_last 11298
_journal_paper_doi 10.1021/ja4047075
_journal_volume 135
_journal_year 2013
_chemical_formula_sum 'C29.5 H33 B10 Cl Fe O2 S2'
_chemical_formula_weight 683.08
_chemical_name_common 7b
_chemical_name_systematic
; 
 ? 
;
_space_group_IT_number 2
_symmetry_cell_setting triclinic
_symmetry_space_group_name_Hall '-P 1'
_symmetry_space_group_name_H-M 'P -1'
_atom_sites_solution_hydrogens geom
_atom_sites_solution_primary direct
_atom_sites_solution_secondary difmap
_audit_creation_method SHELXL-97
_cell_angle_alpha 107.473(2)
_cell_angle_beta 94.976(3)
_cell_angle_gamma 90.0002
_cell_formula_units_Z 4
_cell_length_a 11.5384(18)
_cell_length_b 13.4259(11)
_cell_length_c 22.3570(15)
_cell_measurement_reflns_used 4428
_cell_measurement_temperature 291(2)
_cell_measurement_theta_max 23.92
_cell_measurement_theta_min 2.49
_cell_volume 3289.9(6)
_computing_cell_refinement SMART
_computing_data_collection 'SMART (Bruker, 2000)'
_computing_data_reduction 'SAINT (Bruker, 2000)'
_computing_molecular_graphics SHELXTL
_computing_publication_material SHELXTL
_computing_structure_refinement 'SHELXL-97 (Sheldrick, 1997)'
_computing_structure_solution 'SHELXS-97 (Sheldrick, 1990)'
_diffrn_ambient_temperature 291(2)
_diffrn_measured_fraction_theta_full 0.961
_diffrn_measured_fraction_theta_max 0.961
_diffrn_measurement_device_type 'Bruker Smart Apex CCD'
_diffrn_measurement_method 'phi and omega scans'
_diffrn_radiation_monochromator graphite
_diffrn_radiation_source 'fine-focus sealed tube'
_diffrn_radiation_type MoK\a
_diffrn_radiation_wavelength 0.71073
_diffrn_reflns_av_R_equivalents 0.0100
_diffrn_reflns_av_sigmaI/netI 0.0696
_diffrn_reflns_limit_h_max 6
_diffrn_reflns_limit_h_min -14
_diffrn_reflns_limit_k_max 16
_diffrn_reflns_limit_k_min -16
_diffrn_reflns_limit_l_max 27
_diffrn_reflns_limit_l_min -24
_diffrn_reflns_number 23666
_diffrn_reflns_theta_full 26.00
_diffrn_reflns_theta_max 26.00
_diffrn_reflns_theta_min 1.94
_exptl_absorpt_coefficient_mu 0.696
_exptl_absorpt_correction_T_max 0.9274
_exptl_absorpt_correction_T_min 0.8968
_exptl_absorpt_correction_type multi-scan
_exptl_absorpt_process_details sadabs
_exptl_crystal_colour red
_exptl_crystal_density_diffrn 1.379
_exptl_crystal_description needle
_exptl_crystal_F_000 1404
_exptl_crystal_size_max 0.16
_exptl_crystal_size_mid 0.14
_exptl_crystal_size_min 0.11
_refine_diff_density_max 0.480
_refine_diff_density_min -0.358
_refine_diff_density_rms 0.084
_refine_ls_extinction_method none
_refine_ls_goodness_of_fit_ref 1.005
_refine_ls_hydrogen_treatment constr
_refine_ls_matrix_type full
_refine_ls_number_parameters 790
_refine_ls_number_reflns 12425
_refine_ls_number_restraints 0
_refine_ls_restrained_S_all 1.005
_refine_ls_R_factor_all 0.0775
_refine_ls_R_factor_gt 0.0558
_refine_ls_shift/su_max 0.000
_refine_ls_shift/su_mean 0.000
_refine_ls_structure_factor_coef Fsqd
_refine_ls_weighting_details 'calc w=1/[\s^2^(Fo^2^)+(0.0600P)^2^+1.9900P] where P=(Fo^2^+2Fc^2^)/3'
_refine_ls_weighting_scheme calc
_refine_ls_wR_factor_gt 0.1381
_refine_ls_wR_factor_ref 0.1447
_reflns_number_gt 8529
_reflns_number_total 12425
_reflns_threshold_expression >2sigma(I)
_cod_data_source_file ja4047075_si_001_10.cif
_cod_data_source_block 7b
_cod_original_sg_symbol_H-M 'P -1 '
_cod_database_code 4120210

loop_
_symmetry_equiv_pos_as_xyz
'x, y, z'
'-x, -y, -z'

loop_
_atom_site_label
_atom_site_type_symbol
_atom_site_fract_x
_atom_site_fract_y
_atom_site_fract_z
_atom_site_U_iso_or_equiv
_atom_site_adp_type
_atom_site_occupancy
_atom_site_symmetry_multiplicity
_atom_site_calc_flag
_atom_site_refinement_flags
Fe1 Fe 0.73835(5) 1.16237(4) 0.34237(2) 0.05021(15) Uani 1 1 d .
Fe2 Fe -0.24985(4) 0.86361(4) 0.04470(2) 0.04536(14) Uani 1 1 d .
B11 B 0.1703(3) 0.6002(3) 0.38713(18) 0.0420(8) Uani 1 1 d .
H11A H 0.2601 0.5748 0.3929 0.050 Uiso 1 1 calc R
B12 B 0.0567(4) 0.5721(3) 0.4310(2) 0.0533(10) Uani 1 1 d .
H12A H 0.0734 0.5271 0.4645 0.064 Uiso 1 1 calc R
B3 B -0.1069(3) 0.6841(3) 0.37051(19) 0.0466(9) Uani 1 1 d .
H3A H -0.1942 0.7150 0.3653 0.056 Uiso 1 1 calc R
B4 B -0.0477(4) 0.5746(3) 0.3108(2) 0.0493(10) Uani 1 1 d .
H4A H -0.0995 0.5323 0.2668 0.059 Uiso 1 1 calc R
B5 B 0.1054(3) 0.6007(3) 0.31274(17) 0.0442(9) Uani 1 1 d .
H5A H 0.1529 0.5763 0.2703 0.053 Uiso 1 1 calc R
B6 B 0.1426(3) 0.7212(3) 0.37302(16) 0.0372(8) Uani 1 1 d .
B7 B 0.1110(3) 0.7025(3) 0.44585(17) 0.0425(8) Uani 1 1 d .
H7A H 0.1623 0.7438 0.4902 0.051 Uiso 1 1 calc R
B8 B -0.0399(3) 0.6796(3) 0.44534(19) 0.0462(9) Uani 1 1 d .
H8A H -0.0854 0.7053 0.4884 0.055 Uiso 1 1 calc R
B9 B -0.0794(3) 0.5622(3) 0.38460(19) 0.0487(9) Uani 1 1 d .
H9C H -0.1524 0.5125 0.3883 0.058 Uiso 1 1 calc R
B10 B 0.0510(4) 0.5094(3) 0.34925(19) 0.0504(10) Uani 1 1 d .
H10A H 0.0631 0.4248 0.3306 0.061 Uiso 1 1 calc R
B21 B 0.3447(3) 0.4327(3) 0.2161(2) 0.0470(9) Uani 1 1 d .
H21A H 0.2572 0.4053 0.2210 0.056 Uiso 1 1 calc R
B22 B 0.4642(4) 0.3454(3) 0.1991(2) 0.0515(10) Uani 1 1 d .
H22A H 0.4540 0.2616 0.1936 0.062 Uiso 1 1 calc R
B13 B 0.6151(3) 0.5176(3) 0.19941(19) 0.0485(9) Uani 1 1 d .
H13A H 0.7007 0.5464 0.1926 0.058 Uiso 1 1 calc R
B14 B 0.5573(3) 0.5464(3) 0.27461(19) 0.0499(10) Uani 1 1 d .
H14A H 0.6085 0.5932 0.3177 0.060 Uiso 1 1 calc R
B15 B 0.4018(4) 0.5570(3) 0.26379(18) 0.0498(9) Uani 1 1 d .
H15A H 0.3517 0.6103 0.2992 0.060 Uiso 1 1 calc R
B16 B 0.3635(3) 0.5335(3) 0.18126(16) 0.0372(8) Uani 1 1 d .
B17 B 0.4033(3) 0.4030(3) 0.1419(2) 0.0470(9) Uani 1 1 d .
H17A H 0.3535 0.3565 0.0982 0.056 Uiso 1 1 calc R
B18 B 0.5569(4) 0.3907(4) 0.1519(2) 0.0531(10) Uani 1 1 d .
H18A H 0.6056 0.3374 0.1158 0.064 Uiso 1 1 calc R
B19 B 0.5948(4) 0.4171(3) 0.2346(2) 0.0558(10) Uani 1 1 d .
H19A H 0.6700 0.3803 0.2522 0.067 Uiso 1 1 calc R
B20 B 0.4633(4) 0.4392(4) 0.2737(2) 0.0573(11) Uani 1 1 d .
H20A H 0.4527 0.4158 0.3160 0.069 Uiso 1 1 calc R
C1 C 0.0090(3) 0.6974(2) 0.32622(14) 0.0382(7) Uani 1 1 d .
C2 C 0.0147(3) 0.7621(3) 0.40703(14) 0.0404(7) Uani 1 1 d .
C3 C 0.1696(3) 0.9161(2) 0.43500(14) 0.0397(7) Uani 1 1 d .
H3 H 0.2015 0.9133 0.4765 0.048 Uiso 1 1 calc R
C4 C 0.2197(3) 1.0168(2) 0.42427(14) 0.0405(7) Uani 1 1 d .
H4 H 0.1585 1.0480 0.4031 0.049 Uiso 1 1 calc R
C5 C 0.3148(3) 0.9713(3) 0.37750(14) 0.0415(7) Uani 1 1 d .
H5 H 0.3478 1.0202 0.3582 0.050 Uiso 1 1 calc R
C6 C 0.4032(3) 0.9143(3) 0.40995(16) 0.0469(8) Uani 1 1 d .
H6 H 0.4791 0.9363 0.4260 0.056 Uiso 1 1 calc R
C7 C 0.3480(3) 0.8250(3) 0.41038(15) 0.0456(8) Uani 1 1 d .
H7 H 0.3815 0.7735 0.4257 0.055 Uiso 1 1 calc R
C8 C 0.2241(3) 0.8226(2) 0.38209(14) 0.0388(7) Uani 1 1 d .
C9 C 0.2424(3) 0.8752(3) 0.33068(14) 0.0425(7) Uani 1 1 d .
H9A H 0.1700 0.8952 0.3125 0.051 Uiso 1 1 calc R
H9B H 0.2870 0.8333 0.2978 0.051 Uiso 1 1 calc R
C10 C -0.1131(3) 0.7107(3) 0.21920(15) 0.0509(9) Uani 1 1 d .
H10 H -0.1509 0.6550 0.2266 0.061 Uiso 1 1 calc R
C11 C -0.1431(3) 0.7298(3) 0.16445(16) 0.0550(9) Uani 1 1 d .
H11 H -0.2018 0.6898 0.1364 0.066 Uiso 1 1 calc R
C12 C 0.2714(3) 1.0986(3) 0.48326(15) 0.0430(7) Uani 1 1 d .
C13 C 0.3066(3) 1.2033(2) 0.47888(15) 0.0424(7) Uani 1 1 d .
C14 C 0.2724(3) 1.2359(3) 0.42599(17) 0.0542(9) Uani 1 1 d .
H14 H 0.2304 1.1905 0.3911 0.065 Uiso 1 1 calc R
C15 C 0.3013(3) 1.3355(3) 0.42619(18) 0.0596(10) Uani 1 1 d .
H15 H 0.2799 1.3563 0.3907 0.071 Uiso 1 1 calc R
C16 C 0.3601(3) 1.4038(3) 0.47686(18) 0.0566(9) Uani 1 1 d .
H16 H 0.3755 1.4718 0.4768 0.068 Uiso 1 1 calc R
C17 C 0.3977(3) 1.3726(3) 0.52915(19) 0.0621(10) Uani 1 1 d .
H17 H 0.4423 1.4182 0.5629 0.074 Uiso 1 1 calc R
C18 C 0.3687(3) 1.2738(3) 0.53065(17) 0.0543(9) Uani 1 1 d .
H18 H 0.3905 1.2541 0.5664 0.065 Uiso 1 1 calc R
C19 C -0.0841(3) 0.8124(2) 0.14903(14) 0.0396(7) Uani 1 1 d .
C20 C -0.1021(3) 0.8206(2) 0.08450(14) 0.0390(7) Uani 1 1 d .
C21 C -0.1437(3) 0.7400(3) 0.02719(15) 0.0452(8) Uani 1 1 d .
H21 H -0.1654 0.6719 0.0242 0.054 Uiso 1 1 calc R
C22 C -0.1454(3) 0.7824(3) -0.02280(15) 0.0497(8) Uani 1 1 d .
H22 H -0.1675 0.7473 -0.0649 0.060 Uiso 1 1 calc R
C23 C -0.1071(3) 0.8893(3) 0.00239(16) 0.0539(9) Uani 1 1 d .
H23 H -0.1027 0.9360 -0.0208 0.065 Uiso 1 1 calc R
C24 C -0.0769(3) 0.9132(3) 0.06777(17) 0.0534(9) Uani 1 1 d .
H24 H -0.0466 0.9765 0.0948 0.064 Uiso 1 1 calc R
C25 C -0.3575(3) 0.9694(3) 0.09461(17) 0.053 Uani 1 1 d .
H25 H -0.3316 1.0267 0.1285 0.063 Uiso 1 1 calc R
C26 C -0.3877(3) 0.8658(3) 0.09677(17) 0.048 Uani 1 1 d .
H26 H -0.3878 0.8456 0.1331 0.058 Uiso 1 1 calc R
C27 C -0.4167(3) 0.8016(3) 0.03549(16) 0.047 Uani 1 1 d .
H27 H -0.4363 0.7307 0.0232 0.056 Uiso 1 1 calc R
C28 C -0.4105(3) 0.8632(3) -0.00277(18) 0.0567(9) Uani 1 1 d .
H28 H -0.4275 0.8408 -0.0462 0.068 Uiso 1 1 calc R
C29 C -0.3746(3) 0.9658(3) 0.03308(18) 0.0623(10) Uani 1 1 d .
H29 H -0.3644 1.0215 0.0173 0.075 Uiso 1 1 calc R
C30 C 0.4958(3) 0.5973(2) 0.22113(14) 0.0385(7) Uani 1 1 d .
C31 C 0.4939(3) 0.5056(3) 0.14605(15) 0.0410(7) Uani 1 1 d .
C32 C 0.3336(2) 0.5537(2) 0.07056(13) 0.0341(6) Uani 1 1 d .
H32 H 0.3062 0.4831 0.0458 0.041 Uiso 1 1 calc R
C33 C 0.2766(3) 0.6323(2) 0.03931(14) 0.0381(7) Uani 1 1 d .
H33 H 0.3340 0.6866 0.0401 0.046 Uiso 1 1 calc R
C34 C 0.1813(3) 0.6809(3) 0.08558(15) 0.0446(8) Uani 1 1 d .
H34 H 0.1434 0.7426 0.0791 0.054 Uiso 1 1 calc R
C35 C 0.0980(3) 0.5913(3) 0.08696(16) 0.0521(9) Uani 1 1 d .
H35 H 0.0211 0.5795 0.0697 0.062 Uiso 1 1 calc R
C36 C 0.1575(3) 0.5351(3) 0.11737(16) 0.0508(8) Uani 1 1 d .
H36 H 0.1293 0.4758 0.1252 0.061 Uiso 1 1 calc R
C37 C 0.2799(3) 0.5824(2) 0.13768(14) 0.0388(7) Uani 1 1 d .
C38 C 0.2555(3) 0.6993(3) 0.14965(15) 0.0445(8) Uani 1 1 d .
H38A H 0.3254 0.7416 0.1532 0.053 Uiso 1 1 calc R
H38B H 0.2113 0.7280 0.1856 0.053 Uiso 1 1 calc R
C39 C 0.6128(3) 0.7814(3) 0.28355(17) 0.0554(9) Uani 1 1 d .
H39 H 0.6555 0.7335 0.2983 0.066 Uiso 1 1 calc R
C40 C 0.6397(3) 0.8838(3) 0.31146(17) 0.0568(9) Uani 1 1 d .
H40 H 0.7008 0.9029 0.3430 0.068 Uiso 1 1 calc R
C41 C 0.2229(3) 0.5840(3) -0.02675(14) 0.0409(7) Uani 1 1 d .
C42 C 0.1724(3) 0.6515(2) -0.06348(14) 0.0385(7) Uani 1 1 d .
C43 C 0.1964(3) 0.7598(3) -0.04397(16) 0.0506(9) Uani 1 1 d .
H43 H 0.2443 0.7915 -0.0075 0.061 Uiso 1 1 calc R
C44 C 0.1464(3) 0.8179(3) -0.08093(17) 0.0546(9) Uani 1 1 d .
H44 H 0.1594 0.8899 -0.0680 0.066 Uiso 1 1 calc R
C45 C 0.0789(3) 0.7730(3) -0.13549(18) 0.0593(10) Uani 1 1 d .
H45 H 0.0472 0.8142 -0.1593 0.071 Uiso 1 1 calc R
C46 C 0.0571(3) 0.6651(3) -0.15579(16) 0.0547(9) Uani 1 1 d .
H46 H 0.0110 0.6338 -0.1930 0.066 Uiso 1 1 calc R
C47 C 0.1050(3) 0.6058(3) -0.11971(15) 0.0488(8) Uani 1 1 d .
H47 H 0.0919 0.5338 -0.1333 0.059 Uiso 1 1 calc R
C48 C 0.5765(3) 0.9631(3) 0.29370(15) 0.0446(8) Uani 1 1 d .
C49 C 0.5905(3) 1.0734(3) 0.33265(16) 0.0494(8) Uani 1 1 d .
C50 C 0.6348(3) 1.1133(3) 0.39781(15) 0.0483(8) Uani 1 1 d .
H50 H 0.6590 1.0734 0.4239 0.058 Uiso 1 1 calc R
C51 C 0.6350(3) 1.2217(3) 0.41501(18) 0.0585(10) Uani 1 1 d .
H51 H 0.6585 1.2666 0.4548 0.070 Uiso 1 1 calc R
C52 C 0.5937(3) 1.2526(3) 0.36200(18) 0.0600(10) Uani 1 1 d .
H52 H 0.5862 1.3209 0.3608 0.072 Uiso 1 1 calc R
C53 C 0.5660(4) 1.1618(3) 0.31155(19) 0.0625(10) Uani 1 1 d .
H53 H 0.5366 1.1598 0.2711 0.075 Uiso 1 1 calc R
C54 C 0.8444(3) 1.1274(3) 0.27247(17) 0.056 Uani 1 1 d .
H54 H 0.8180 1.0981 0.2303 0.067 Uiso 1 1 calc R
C55 C 0.8822(3) 1.0749(3) 0.31624(17) 0.056 Uani 1 1 d .
H55 H 0.8857 1.0026 0.3065 0.067 Uiso 1 1 calc R
C56 C 0.9112(4) 1.1381(3) 0.37080(19) 0.0644(10) Uani 1 1 d .
H56 H 0.9359 1.1193 0.4065 0.077 Uiso 1 1 calc R
C57 C 0.8999(3) 1.2377(3) 0.36805(19) 0.0605(10) Uani 1 1 d .
H57 H 0.9193 1.2967 0.4021 0.073 Uiso 1 1 calc R
C58 C 0.8564(3) 1.2414(3) 0.30919(19) 0.0629(10) Uani 1 1 d .
H58 H 0.8391 1.2993 0.2958 0.075 Uiso 1 1 calc R
C59 C 0.2433(4) 0.0035(3) 0.19700(19) 0.0750(12) Uani 1 1 d .
H59A H 0.3147 -0.0134 0.2177 0.090 Uiso 1 1 calc R
H59B H 0.1846 -0.0490 0.1957 0.090 Uiso 1 1 calc R
Cl1 Cl 0.19846(11) 0.12522(10) 0.24133(6) 0.0846(4) Uani 1 1 d .
Cl2 Cl 0.26690(11) -0.00224(10) 0.12116(6) 0.0834(3) Uani 1 1 d .
O1 O 0.2908(2) 1.07956(18) 0.53275(11) 0.0525(6) Uani 1 1 d .
O2 O -0.0201(2) 0.87708(19) 0.18940(12) 0.0594(7) Uani 1 1 d .
O3 O 0.2179(2) 0.48839(17) -0.05115(11) 0.0531(6) Uani 1 1 d .
O4 O 0.5091(2) 0.9382(2) 0.24528(12) 0.0613(7) Uani 1 1 d .
S1 S -0.01167(8) 0.78014(7) 0.27607(4) 0.0516(2) Uani 1 1 d .
S2 S 0.01091(8) 0.90022(7) 0.42975(4) 0.0500(2) Uani 1 1 d .
S3 S 0.50719(8) 0.73302(7) 0.22367(4) 0.0475(2) Uani 1 1 d .
S4 S 0.49248(7) 0.55503(7) 0.08156(4) 0.04061(19) Uani 1 1 d .

loop_
_atom_site_aniso_label
_atom_site_aniso_U_11
_atom_site_aniso_U_22
_atom_site_aniso_U_33
_atom_site_aniso_U_23
_atom_site_aniso_U_13
_atom_site_aniso_U_12
Fe1 0.0591(3) 0.0422(3) 0.0516(3) 0.0183(2) 0.0020(2) -0.0056(2)
Fe2 0.0402(3) 0.0468(3) 0.0480(3) 0.0144(2) -0.0018(2) 0.0028(2)
B11 0.0348(19) 0.039(2) 0.051(2) 0.0126(17) 0.0055(16) -0.0001(15)
B12 0.049(2) 0.057(3) 0.056(2) 0.019(2) 0.013(2) -0.0024(19)
B3 0.0319(19) 0.043(2) 0.058(2) 0.0074(18) -0.0071(17) -0.0049(16)
B4 0.050(2) 0.035(2) 0.060(2) 0.0142(18) -0.0111(19) -0.0068(17)
B5 0.046(2) 0.045(2) 0.0389(19) 0.0092(16) -0.0027(16) 0.0046(17)
B6 0.0365(19) 0.045(2) 0.0333(17) 0.0162(15) 0.0048(14) 0.0007(15)
B7 0.036(2) 0.054(2) 0.0368(18) 0.0153(17) -0.0026(15) -0.0034(16)
B8 0.036(2) 0.048(2) 0.052(2) 0.0115(18) 0.0060(17) -0.0082(17)
B9 0.038(2) 0.045(2) 0.062(2) 0.0146(19) 0.0048(18) -0.0096(17)
B10 0.056(3) 0.041(2) 0.055(2) 0.0155(18) 0.0033(19) 0.0012(18)
B21 0.042(2) 0.037(2) 0.063(2) 0.0184(18) -0.0017(18) -0.0018(16)
B22 0.051(2) 0.045(2) 0.059(2) 0.0175(19) 0.0006(19) 0.0050(18)
B13 0.035(2) 0.060(3) 0.053(2) 0.021(2) 0.0049(17) 0.0059(18)
B14 0.042(2) 0.060(3) 0.046(2) 0.0178(19) -0.0117(17) -0.0091(18)
B15 0.045(2) 0.062(3) 0.042(2) 0.0144(18) 0.0047(17) -0.0042(19)
B16 0.0298(18) 0.044(2) 0.0387(18) 0.0140(16) -0.0003(14) -0.0019(15)
B17 0.045(2) 0.037(2) 0.057(2) 0.0147(18) -0.0030(18) 0.0007(16)
B18 0.041(2) 0.066(3) 0.051(2) 0.015(2) 0.0071(18) 0.0198(19)
B19 0.050(3) 0.058(3) 0.057(2) 0.017(2) -0.004(2) 0.001(2)
B20 0.056(3) 0.062(3) 0.060(3) 0.028(2) 0.004(2) 0.003(2)
C1 0.0347(17) 0.0353(16) 0.0396(16) 0.0060(13) -0.0042(13) -0.0007(13)
C2 0.0347(17) 0.0516(19) 0.0356(16) 0.0146(14) 0.0022(13) -0.0036(14)
C3 0.0429(18) 0.0450(18) 0.0308(15) 0.0116(13) -0.0004(13) -0.0043(14)
C4 0.0389(18) 0.0440(18) 0.0390(16) 0.0149(14) -0.0026(14) -0.0025(14)
C5 0.0348(17) 0.0482(19) 0.0413(17) 0.0129(14) 0.0047(14) -0.0083(14)
C6 0.0323(17) 0.050(2) 0.057(2) 0.0124(16) 0.0055(15) 0.0012(15)
C7 0.0308(17) 0.056(2) 0.0500(19) 0.0181(16) -0.0022(14) 0.0041(15)
C8 0.0343(17) 0.0414(17) 0.0383(16) 0.0108(13) -0.0060(13) -0.0022(13)
C9 0.0439(19) 0.0480(19) 0.0364(16) 0.0145(14) 0.0024(14) -0.0056(15)
C10 0.060(2) 0.056(2) 0.0361(17) 0.0156(15) -0.0094(15) -0.0107(17)
C11 0.056(2) 0.065(2) 0.0422(18) 0.0199(17) -0.0202(16) -0.0187(18)
C12 0.0424(19) 0.0452(19) 0.0408(17) 0.0125(15) 0.0019(14) 0.0011(14)
C13 0.0394(18) 0.0395(18) 0.0489(18) 0.0132(15) 0.0085(15) -0.0001(14)
C14 0.049(2) 0.055(2) 0.055(2) 0.0127(17) -0.0003(17) -0.0069(17)
C15 0.065(3) 0.061(2) 0.054(2) 0.0190(19) 0.0041(19) 0.0066(19)
C16 0.060(2) 0.043(2) 0.069(2) 0.0171(18) 0.0134(19) -0.0103(17)
C17 0.058(2) 0.055(2) 0.063(2) 0.0028(19) 0.0051(19) -0.0172(18)
C18 0.053(2) 0.049(2) 0.056(2) 0.0096(17) -0.0009(17) -0.0114(17)
C19 0.0370(17) 0.0373(17) 0.0425(17) 0.0114(14) -0.0062(14) 0.0032(13)
C20 0.0392(17) 0.0347(16) 0.0412(16) 0.0104(13) -0.0031(13) 0.0042(13)
C21 0.051(2) 0.0375(18) 0.0455(18) 0.0112(14) 0.0013(15) 0.0033(15)
C22 0.053(2) 0.056(2) 0.0363(17) 0.0093(15) -0.0035(15) -0.0099(17)
C23 0.051(2) 0.062(2) 0.0478(19) 0.0180(17) -0.0025(16) -0.0077(17)
C24 0.052(2) 0.050(2) 0.056(2) 0.0190(17) -0.0108(17) -0.0113(16)
C25 0.044 0.052 0.057 0.012 -0.009 -0.010
C26 0.039 0.050 0.058 0.017 0.018 -0.001
C27 0.035 0.052 0.055 0.015 0.014 -0.009
C28 0.044(2) 0.062(2) 0.059(2) 0.0158(19) -0.0138(17) 0.0051(17)
C29 0.062(2) 0.056(2) 0.065(2) 0.0178(19) -0.008(2) 0.0172(19)
C30 0.0308(16) 0.0466(18) 0.0375(16) 0.0139(14) -0.0053(13) -0.0033(13)
C31 0.0322(17) 0.0474(19) 0.0434(17) 0.0146(14) -0.0005(13) -0.0007(13)
C32 0.0297(15) 0.0303(15) 0.0387(16) 0.0065(12) -0.0021(12) 0.0027(12)
C33 0.0345(16) 0.0383(17) 0.0412(16) 0.0144(14) -0.0075(13) -0.0044(13)
C34 0.0394(18) 0.0457(19) 0.0459(18) 0.0128(15) -0.0078(14) 0.0089(14)
C35 0.0393(19) 0.063(2) 0.053(2) 0.0165(18) -0.0022(16) 0.0131(16)
C36 0.0421(19) 0.052(2) 0.057(2) 0.0157(17) -0.0018(16) -0.0047(16)
C37 0.0299(16) 0.0445(18) 0.0440(17) 0.0170(14) 0.0009(13) 0.0016(13)
C38 0.0398(18) 0.0437(19) 0.0433(17) 0.0045(14) -0.0023(14) 0.0074(14)
C39 0.061(2) 0.045(2) 0.053(2) 0.0098(17) -0.0127(18) -0.0063(17)
C40 0.052(2) 0.061(2) 0.050(2) 0.0120(18) -0.0133(17) -0.0028(18)
C41 0.0371(17) 0.046(2) 0.0397(17) 0.0159(15) -0.0053(13) -0.0001(14)
C42 0.0365(17) 0.0426(18) 0.0397(16) 0.0171(14) 0.0042(13) 0.0000(13)
C43 0.060(2) 0.0361(18) 0.053(2) 0.0148(15) -0.0133(17) -0.0019(16)
C44 0.057(2) 0.050(2) 0.058(2) 0.0183(18) 0.0052(18) 0.0114(17)
C45 0.060(2) 0.061(2) 0.057(2) 0.0161(19) 0.0124(19) 0.0127(19)
C46 0.056(2) 0.061(2) 0.0455(19) 0.0175(17) -0.0087(16) 0.0114(18)
C47 0.0427(19) 0.057(2) 0.0455(18) 0.0161(16) -0.0048(15) 0.0003(16)
C48 0.0384(18) 0.054(2) 0.0436(18) 0.0194(16) -0.0012(15) -0.0108(15)
C49 0.049(2) 0.049(2) 0.0501(19) 0.0185(16) -0.0100(16) -0.0108(16)
C50 0.046(2) 0.054(2) 0.0433(18) 0.0137(16) -0.0001(15) 0.0003(16)
C51 0.055(2) 0.052(2) 0.058(2) 0.0054(18) -0.0072(18) 0.0041(17)
C52 0.058(2) 0.047(2) 0.068(2) 0.0139(18) -0.0186(19) 0.0036(17)
C53 0.069(3) 0.049(2) 0.062(2) 0.0122(18) -0.014(2) 0.0058(19)
C54 0.058 0.054 0.051 0.015 -0.010 -0.015
C55 0.058 0.054 0.051 0.015 -0.010 -0.015
C56 0.062(3) 0.065(3) 0.064(2) 0.021(2) -0.011(2) -0.014(2)
C57 0.058(2) 0.059(2) 0.062(2) 0.0176(19) -0.0051(19) -0.0105(19)
C58 0.062(2) 0.060(2) 0.070(3) 0.028(2) -0.002(2) -0.0180(19)
C59 0.072(3) 0.079(3) 0.073(3) 0.028(2) -0.018(2) -0.011(2)
Cl1 0.0772(8) 0.0856(8) 0.0793(7) 0.0131(6) -0.0132(6) 0.0144(6)
Cl2 0.0884(8) 0.0845(8) 0.0739(7) 0.0211(6) -0.0016(6) -0.0163(6)
O1 0.0588(15) 0.0523(14) 0.0455(13) 0.0182(11) -0.0128(11) -0.0126(11)
O2 0.0599(16) 0.0512(15) 0.0645(16) 0.0191(12) -0.0148(13) -0.0160(12)
O3 0.0630(16) 0.0357(13) 0.0563(14) 0.0129(11) -0.0150(12) -0.0055(11)
O4 0.0624(16) 0.0598(16) 0.0588(15) 0.0199(13) -0.0182(13) -0.0172(13)
S1 0.0558(5) 0.0427(5) 0.0524(5) 0.0141(4) -0.0156(4) -0.0086(4)
S2 0.0467(5) 0.0512(5) 0.0430(5) 0.0015(4) -0.0002(4) -0.0001(4)
S3 0.0543(5) 0.0475(5) 0.0414(4) 0.0170(4) -0.0051(4) -0.0166(4)
S4 0.0314(4) 0.0545(5) 0.0362(4) 0.0146(4) 0.0017(3) -0.0011(3)

loop_
_atom_type_symbol
_atom_type_description
_atom_type_scat_dispersion_real
_atom_type_scat_dispersion_imag
_atom_type_scat_source
C C 0.0033 0.0016 'International Tables Vol C Tables 4.2.6.8 and 6.1.1.4'
H H 0.0000 0.0000 'International Tables Vol C Tables 4.2.6.8 and 6.1.1.4'
B B 0.0013 0.0007 'International Tables Vol C Tables 4.2.6.8 and 6.1.1.4'
O O 0.0106 0.0060 'International Tables Vol C Tables 4.2.6.8 and 6.1.1.4'
S S 0.1246 0.1234 'International Tables Vol C Tables 4.2.6.8 and 6.1.1.4'
Fe Fe 0.3463 0.8444 'International Tables Vol C Tables 4.2.6.8 and 6.1.1.4'
Cl Cl 0.1484 0.1585 'International Tables Vol C Tables 4.2.6.8 and 6.1.1.4'

loop_
_geom_angle_atom_site_label_1
_geom_angle_atom_site_label_2
_geom_angle_atom_site_label_3
_geom_angle
C54 Fe1 C50 149.12(15)
C54 Fe1 C49 118.92(15)
C50 Fe1 C49 41.35(13)
C54 Fe1 C58 43.50(15)
C50 Fe1 C58 164.51(15)
C49 Fe1 C58 152.82(15)
C54 Fe1 C53 113.63(16)
C50 Fe1 C53 68.37(15)
C49 Fe1 C53 40.77(14)
C58 Fe1 C53 119.09(17)
C54 Fe1 C55 40.48(14)
C50 Fe1 C55 116.22(14)
C49 Fe1 C55 113.02(15)
C58 Fe1 C55 68.39(16)
C53 Fe1 C55 138.14(15)
C54 Fe1 C51 171.25(15)
C50 Fe1 C51 39.62(14)
C49 Fe1 C51 67.93(15)
C58 Fe1 C51 127.95(16)
C53 Fe1 C51 67.38(16)
C55 Fe1 C51 144.30(14)
C54 Fe1 C52 135.10(15)
C50 Fe1 C52 67.58(15)
C49 Fe1 C52 68.04(15)
C58 Fe1 C52 108.59(17)
C53 Fe1 C52 39.95(14)
C55 Fe1 C52 175.56(15)
C51 Fe1 C52 40.12(14)
C54 Fe1 C57 66.60(15)
C50 Fe1 C57 127.81(15)
C49 Fe1 C57 167.05(14)
C58 Fe1 C57 39.24(15)
C53 Fe1 C57 150.46(16)
C55 Fe1 C57 62.58(15)
C51 Fe1 C57 107.97(16)
C52 Fe1 C57 117.37(16)
C54 Fe1 C56 65.64(16)
C50 Fe1 C56 107.48(15)
C49 Fe1 C56 131.10(15)
C58 Fe1 C56 66.96(16)
C53 Fe1 C56 171.20(15)
C55 Fe1 C56 35.76(14)
C51 Fe1 C56 114.81(16)
C52 Fe1 C56 146.81(15)
C57 Fe1 C56 38.17(15)
C20 Fe2 C25 122.57(13)
C20 Fe2 C21 42.04(12)
C25 Fe2 C21 156.35(14)
C20 Fe2 C29 155.06(14)
C25 Fe2 C29 39.06(14)
C21 Fe2 C29 161.75(14)
C20 Fe2 C26 112.02(14)
C25 Fe2 C26 41.71(13)
C21 Fe2 C26 119.63(14)
C29 Fe2 C26 66.58(16)
C20 Fe2 C23 68.39(14)
C25 Fe2 C23 128.59(15)
C21 Fe2 C23 68.19(15)
C29 Fe2 C23 108.33(17)
C26 Fe2 C23 169.50(14)
C20 Fe2 C28 163.88(14)
C25 Fe2 C28 66.92(15)
C21 Fe2 C28 123.99(14)
C29 Fe2 C28 40.31(15)
C26 Fe2 C28 65.16(15)
C23 Fe2 C28 117.52(15)
C20 Fe2 C22 68.86(13)
C25 Fe2 C22 163.62(14)
C21 Fe2 C22 39.97(13)
C29 Fe2 C22 125.83(15)
C26 Fe2 C22 149.73(14)
C23 Fe2 C22 40.75(14)
C28 Fe2 C22 105.17(15)
C20 Fe2 C27 128.87(13)
C25 Fe2 C27 68.84(14)
C21 Fe2 C27 105.80(14)
C29 Fe2 C27 67.24(16)
C26 Fe2 C27 39.63(13)
C23 Fe2 C27 148.48(14)
C28 Fe2 C27 38.61(14)
C22 Fe2 C27 114.65(14)
C20 Fe2 C24 41.11(13)
C25 Fe2 C24 111.47(14)
C21 Fe2 C24 69.31(14)
C29 Fe2 C24 120.37(16)
C26 Fe2 C24 133.47(15)
C23 Fe2 C24 40.02(13)
C28 Fe2 C24 152.21(15)
C22 Fe2 C24 68.36(14)
C27 Fe2 C24 169.06(14)
B5 B11 B6 60.9(2)
B5 B11 B7 108.5(3)
B6 B11 B7 60.6(2)
B5 B11 B12 107.6(3)
B6 B11 B12 108.7(3)
B7 B11 B12 59.7(2)
B5 B11 B10 60.6(2)
B6 B11 B10 108.9(3)
B7 B11 B10 106.4(3)
B12 B11 B10 58.3(2)
B5 B11 H11A 121.1
B6 B11 H11A 120.5
B7 B11 H11A 122.1
B12 B11 H11A 122.3
B10 B11 H11A 122.5
B10 B12 B7 108.1(3)
B10 B12 B9 61.1(2)
B7 B12 B9 106.4(3)
B10 B12 B8 109.0(3)
B7 B12 B8 59.2(2)
B9 B12 B8 59.3(2)
B10 B12 B11 60.9(2)
B7 B12 B11 59.2(2)
B9 B12 B11 108.6(3)
B8 B12 B11 107.5(3)
B10 B12 H12A 120.4
B7 B12 H12A 122.9
B9 B12 H12A 121.9
B8 B12 H12A 122.0
B11 B12 H12A 121.6
C2 B3 C1 59.80(18)
C2 B3 B9 104.4(3)
C1 B3 B9 102.7(3)
C2 B3 B8 58.87(19)
C1 B3 B8 105.9(2)
B9 B3 B8 59.4(2)
C2 B3 B4 104.1(3)
C1 B3 B4 56.0(2)
B9 B3 B4 58.7(2)
B8 B3 B4 106.0(3)
C2 B3 H3A 123.4
C1 B3 H3A 124.4
B9 B3 H3A 124.2
B8 B3 H3A 122.2
B4 B3 H3A 124.2
C1 B4 B10 105.9(3)
C1 B4 B9 105.9(3)
B10 B4 B9 61.5(2)
C1 B4 B5 57.6(2)
B10 B4 B5 61.0(2)
B9 B4 B5 109.3(3)
C1 B4 B3 59.9(2)
B10 B4 B3 108.5(3)
B9 B4 B3 58.9(2)
B5 B4 B3 107.5(3)
C1 B4 H4A 124.1
B10 B4 H4A 121.1
B9 B4 H4A 121.6
B5 B4 H4A 121.6
B3 B4 H4A 121.8
C1 B5 B11 106.5(3)
C1 B5 B6 60.7(2)
B11 B5 B6 59.7(2)
C1 B5 B4 58.3(2)
B11 B5 B4 107.6(3)
B6 B5 B4 108.3(3)
C1 B5 B10 104.5(3)
B11 B5 B10 60.9(2)
B6 B5 B10 108.2(3)
B4 B5 B10 58.4(2)
C1 B5 H5A 123.7
B11 B5 H5A 121.7
B6 B5 H5A 120.8
B4 B5 H5A 122.4
B10 B5 H5A 122.8
C8 B6 C2 108.1(3)
C8 B6 C1 123.0(2)
C2 B6 C1 60.16(18)
C8 B6 B11 132.2(3)
C2 B6 B11 104.9(2)
C1 B6 B11 103.3(2)
C8 B6 B7 113.2(3)
C2 B6 B7 57.62(19)
C1 B6 B7 104.8(2)
B11 B6 B7 59.9(2)
C8 B6 B5 137.2(3)
C2 B6 B5 105.6(2)
C1 B6 B5 56.65(19)
B11 B6 B5 59.5(2)
B7 B6 B5 106.8(3)
C2 B7 B8 60.2(2)
C2 B7 B11 106.2(2)
B8 B7 B11 110.1(3)
C2 B7 B12 106.7(3)
B8 B7 B12 60.6(2)
B11 B7 B12 61.0(2)
C2 B7 B6 59.55(19)
B8 B7 B6 110.1(3)
B11 B7 B6 59.6(2)
B12 B7 B6 108.9(3)
C2 B7 H7A 123.4
B8 B7 H7A 119.9
B11 B7 H7A 121.6
B12 B7 H7A 121.5
B6 B7 H7A 121.0
C2 B8 B7 57.89(19)
C2 B8 B9 104.7(3)
B7 B8 B9 107.8(3)
C2 B8 B12 104.6(3)
B7 B8 B12 60.1(2)
B9 B8 B12 60.2(2)
C2 B8 B3 58.8(2)
B7 B8 B3 107.2(3)
B9 B8 B3 59.8(2)
B12 B8 B3 107.9(3)
C2 B8 H8A 124.9
B7 B8 H8A 122.0
B9 B8 H8A 122.3
B12 B8 H8A 122.2
B3 B8 H8A 121.8
B8 B9 B4 110.0(3)
B8 B9 B3 60.9(2)
B4 B9 B3 62.3(2)
B8 B9 B12 60.5(2)
B4 B9 B12 106.6(3)
B3 B9 B12 109.0(3)
B8 B9 B10 108.0(3)
B4 B9 B10 58.7(2)
B3 B9 B10 109.0(3)
B12 B9 B10 58.8(2)
B8 B9 H9C 120.7
B4 B9 H9C 121.3
B3 B9 H9C 119.9
B12 B9 H9C 122.5
B10 B9 H9C 122.6
B4 B10 B12 108.6(3)
B4 B10 B5 60.5(2)
B12 B10 B5 108.0(3)
B4 B10 B9 59.8(2)
B12 B10 B9 60.1(2)
B5 B10 B9 107.7(3)
B4 B10 B11 107.4(3)
B12 B10 B11 60.8(2)
B5 B10 B11 58.5(2)
B9 B10 B11 107.7(3)
B4 B10 H10A 121.5
B12 B10 H10A 121.1
B5 B10 H10A 122.2
B9 B10 H10A 122.0
B11 B10 H10A 122.3
B16 B21 B20 108.9(3)
B16 B21 B15 60.5(2)
B20 B21 B15 60.8(2)
B16 B21 B17 60.5(2)
B20 B21 B17 107.0(3)
B15 B21 B17 108.4(3)
B16 B21 B22 108.5(3)
B20 B21 B22 59.0(2)
B15 B21 B22 108.1(3)
B17 B21 B22 59.6(2)
B16 B21 H21A 120.8
B20 B21 H21A 121.9
B15 B21 H21A 121.1
B17 B21 H21A 122.0
B22 B21 H21A 122.1
B20 B22 B19 61.0(2)
B20 B22 B17 107.7(3)
B19 B22 B17 107.1(3)
B20 B22 B18 109.7(3)
B19 B22 B18 60.1(2)
B17 B22 B18 59.9(2)
B20 B22 B21 59.9(2)
B19 B22 B21 108.1(3)
B17 B22 B21 59.6(2)
B18 B22 B21 108.5(3)
B20 B22 H22A 120.9
B19 B22 H22A 121.8
B17 B22 H22A 122.6
B18 B22 H22A 120.9
B21 B22 H22A 121.8
C31 B13 C30 60.50(19)
C31 B13 B19 104.4(3)
C30 B13 B19 102.8(3)
C31 B13 B14 104.6(3)
C30 B13 B14 55.6(2)
B19 B13 B14 59.4(2)
C31 B13 B18 58.9(2)
C30 B13 B18 106.9(3)
B19 B13 B18 59.8(2)
B14 B13 B18 107.5(3)
C31 B13 H13A 123.3
C30 B13 H13A 124.2
B19 B13 H13A 124.1
B14 B13 H13A 123.6
B18 B13 H13A 121.3
C30 B14 B19 107.3(3)
C30 B14 B13 61.0(2)
B19 B14 B13 59.8(2)
C30 B14 B20 105.9(3)
B19 B14 B20 60.5(2)
B13 B14 B20 108.4(3)
C30 B14 B15 58.5(2)
B19 B14 B15 108.7(3)
B13 B14 B15 108.9(3)
B20 B14 B15 60.0(2)
C30 B14 H14A 123.0
B19 B14 H14A 121.5
B13 B14 H14A 120.8
B20 B14 H14A 122.2
B15 B14 H14A 121.5
C30 B15 B21 106.6(3)
C30 B15 B16 61.29(19)
B21 B15 B16 59.6(2)
C30 B15 B20 104.2(3)
B21 B15 B20 59.6(2)
B16 B15 B20 107.3(3)
C30 B15 B14 56.5(2)
B21 B15 B14 107.2(3)
B16 B15 B14 107.2(3)
B20 B15 B14 59.9(2)
C30 B15 H15A 123.9
B21 B15 H15A 122.1
B16 B15 H15A 121.2
B20 B15 H15A 123.0
B14 B15 H15A 122.9
C37 B16 C31 107.2(2)
C37 B16 B21 133.4(3)
C31 B16 B21 104.6(3)
C37 B16 C30 122.0(3)
C31 B16 C30 59.77(18)
B21 B16 C30 103.2(2)
C37 B16 B17 112.9(3)
C31 B16 B17 57.6(2)
B21 B16 B17 59.9(2)
C30 B16 B17 104.7(2)
C37 B16 B15 137.4(3)
C31 B16 B15 105.5(2)
B21 B16 B15 59.8(2)
C30 B16 B15 56.65(19)
B17 B16 B15 107.4(3)
C31 B17 B22 106.1(3)
C31 B17 B21 106.2(3)
B22 B17 B21 60.8(2)
C31 B17 B18 59.9(2)
B22 B17 B18 60.4(2)
B21 B17 B18 109.8(3)
C31 B17 B16 60.0(2)
B22 B17 B16 108.7(3)
B21 B17 B16 59.6(2)
B18 B17 B16 110.3(3)
C31 B17 H17A 123.6
B22 B17 H17A 121.9
B21 B17 H17A 121.7
B18 B17 H17A 120.0
B16 B17 H17A 120.7
C31 B18 B17 57.9(2)
C31 B18 B19 103.7(3)
B17 B18 B19 106.5(3)
C31 B18 B22 104.0(3)
B17 B18 B22 59.8(2)
B19 B18 B22 59.6(2)
C31 B18 B13 58.4(2)
B17 B18 B13 106.4(3)
B19 B18 B13 59.3(2)
B22 B18 B13 106.9(3)
C31 B18 H18A 125.2
B17 B18 H18A 122.5
B19 B18 H18A 123.2
B22 B18 H18A 122.7
B13 B18 H18A 122.3
B14 B19 B22 108.0(3)
B14 B19 B13 60.8(2)
B22 B19 B13 108.8(3)
B14 B19 B18 109.5(3)
B22 B19 B18 60.3(2)
B13 B19 B18 60.9(2)
B14 B19 B20 60.5(2)
B22 B19 B20 59.1(2)
B13 B19 B20 109.1(3)
B18 B19 B20 108.3(3)
B14 B19 H19A 121.0
B22 B19 H19A 122.1
B13 B19 H19A 120.7
B18 B19 H19A 120.9
B20 B19 H19A 121.7
B22 B20 B21 61.1(2)
B22 B20 B19 59.9(2)
B21 B20 B19 108.2(3)
B22 B20 B14 107.5(3)
B21 B20 B14 107.4(3)
B19 B20 B14 59.1(2)
B22 B20 B15 108.9(3)
B21 B20 B15 59.6(2)
B19 B20 B15 107.7(3)
B14 B20 B15 60.1(2)
B22 B20 H20A 121.1
B21 B20 H20A 121.5
B19 B20 H20A 122.1
B14 B20 H20A 122.5
B15 B20 H20A 121.5
B5 C1 B4 64.1(2)
B5 C1 C2 109.6(2)
B4 C1 C2 109.9(2)
B5 C1 B6 62.7(2)
B4 C1 B6 114.5(2)
C2 C1 B6 59.19(18)
B5 C1 B3 116.1(3)
B4 C1 B3 64.0(2)
C2 C1 B3 59.16(18)
B6 C1 B3 111.3(2)
B5 C1 S1 121.9(2)
B4 C1 S1 126.0(2)
C2 C1 S1 115.2(2)
B6 C1 S1 113.4(2)
B3 C1 S1 117.8(2)
B7 C2 B6 62.8(2)
B7 C2 B3 113.3(3)
B6 C2 B3 114.2(3)
B7 C2 B8 61.9(2)
B6 C2 B8 114.2(3)
B3 C2 B8 62.3(2)
B7 C2 C1 109.1(2)
B6 C2 C1 60.65(18)
B3 C2 C1 61.0(2)
B8 C2 C1 109.5(2)
B7 C2 S2 119.9(2)
B6 C2 S2 109.6(2)
B3 C2 S2 121.8(2)
B8 C2 S2 127.4(2)
C1 C2 S2 116.70(19)
C4 C3 C8 103.5(2)
C4 C3 S2 117.4(2)
C8 C3 S2 110.7(2)
C4 C3 H3 108.3
C8 C3 H3 108.3
S2 C3 H3 108.3
C12 C4 C3 115.1(2)
C12 C4 C5 111.6(3)
C3 C4 C5 102.1(2)
C12 C4 H4 109.3
C3 C4 H4 109.3
C5 C4 H4 109.3
C6 C5 C4 107.9(2)
C6 C5 C9 100.4(3)
C4 C5 C9 99.1(2)
C6 C5 H5 115.7
C4 C5 H5 115.7
C9 C5 H5 115.7
C7 C6 C5 106.0(3)
C7 C6 H6 127.0
C5 C6 H6 127.0
C6 C7 C8 109.4(3)
C6 C7 H7 125.3
C8 C7 H7 125.3
C7 C8 C9 99.8(3)
C7 C8 B6 119.2(3)
C9 C8 B6 125.5(2)
C7 C8 C3 101.2(2)
C9 C8 C3 101.7(2)
B6 C8 C3 105.9(2)
C8 C9 C5 94.0(2)
C8 C9 H9A 112.9
C5 C9 H9A 112.9
C8 C9 H9B 112.9
C5 C9 H9B 112.9
H9A C9 H9B 110.3
C11 C10 S1 125.3(3)
C11 C10 H10 117.4
S1 C10 H10 117.4
C10 C11 C19 120.0(3)
C10 C11 H11 120.0
C19 C11 H11 120.0
O1 C12 C13 119.3(3)
O1 C12 C4 121.7(3)
C13 C12 C4 118.8(3)
C18 C13 C14 118.6(3)
C18 C13 C12 119.0(3)
C14 C13 C12 122.2(3)
C15 C14 C13 119.7(3)
C15 C14 H14 120.2
C13 C14 H14 120.2
C16 C15 C14 121.3(4)
C16 C15 H15 119.3
C14 C15 H15 119.3
C15 C16 C17 120.1(3)
C15 C16 H16 119.9
C17 C16 H16 119.9
C18 C17 C16 119.7(4)
C18 C17 H17 120.1
C16 C17 H17 120.1
C17 C18 C13 120.5(4)
C17 C18 H18 119.8
C13 C18 H18 119.8
O2 C19 C11 120.8(3)
O2 C19 C20 119.7(3)
C11 C19 C20 119.5(3)
C24 C20 C21 107.6(3)
C24 C20 C19 124.3(3)
C21 C20 C19 128.0(3)
C24 C20 Fe2 71.56(18)
C21 C20 Fe2 69.21(17)
C19 C20 Fe2 126.0(2)
C22 C21 C20 108.2(3)
C22 C21 Fe2 71.4(2)
C20 C21 Fe2 68.75(17)
C22 C21 H21 125.9
C20 C21 H21 125.9
Fe2 C21 H21 125.5
C21 C22 C23 107.7(3)
C21 C22 Fe2 68.64(19)
C23 C22 Fe2 69.1(2)
C21 C22 H22 126.1
C23 C22 H22 126.1
Fe2 C22 H22 127.6
C24 C23 C22 109.7(3)
C24 C23 Fe2 71.0(2)
C22 C23 Fe2 70.1(2)
C24 C23 H23 125.2
C22 C23 H23 125.2
Fe2 C23 H23 125.3
C23 C24 C20 106.7(3)
C23 C24 Fe2 68.9(2)
C20 C24 Fe2 67.34(18)
C23 C24 H24 126.7
C20 C24 H24 126.7
Fe2 C24 H24 128.6
C29 C25 C26 106.1(3)
C29 C25 Fe2 71.2(2)
C26 C25 Fe2 69.99(19)
C29 C25 H25 127.0
C26 C25 H25 127.0
Fe2 C25 H25 123.5
C27 C26 C25 108.8(3)
C27 C26 Fe2 70.96(18)
C25 C26 Fe2 68.29(19)
C27 C26 H26 125.6
C25 C26 H26 125.6
Fe2 C26 H26 126.7
C28 C27 C26 106.4(3)
C28 C27 Fe2 70.21(19)
C26 C27 Fe2 69.41(18)
C28 C27 H27 126.8
C26 C27 H27 126.8
Fe2 C27 H27 125.2
C27 C28 C29 110.2(3)
C27 C28 Fe2 71.2(2)
C29 C28 Fe2 69.4(2)
C27 C28 H28 124.9
C29 C28 H28 124.9
Fe2 C28 H28 126.1
C25 C29 C28 108.4(4)
C25 C29 Fe2 69.7(2)
C28 C29 Fe2 70.3(2)
C25 C29 H29 125.8
C28 C29 H29 125.8
Fe2 C29 H29 125.8
B14 C30 B15 65.0(2)
B14 C30 B13 63.4(2)
B15 C30 B13 116.1(3)
B14 C30 C31 109.6(3)
B15 C30 C31 109.4(2)
B13 C30 C31 59.08(19)
B14 C30 B16 114.6(2)
B15 C30 B16 62.1(2)
B13 C30 B16 111.0(2)
C31 C30 B16 59.23(18)
B14 C30 S3 125.5(2)
B15 C30 S3 121.3(2)
B13 C30 S3 118.5(2)
C31 C30 S3 115.78(19)
B16 C30 S3 113.7(2)
B17 C31 B13 113.5(3)
B17 C31 B18 62.3(2)
B13 C31 B18 62.7(2)
B17 C31 B16 62.4(2)
B13 C31 B16 113.7(2)
B18 C31 B16 114.3(3)
B17 C31 C30 109.4(2)
B13 C31 C30 60.42(19)
B18 C31 C30 109.9(2)
B16 C31 C30 60.99(18)
B17 C31 S4 119.4(2)
B13 C31 S4 122.3(2)
B18 C31 S4 126.7(2)
B16 C31 S4 109.8(2)
C30 C31 S4 116.9(2)
C33 C32 C37 103.4(2)
C33 C32 S4 117.5(2)
C37 C32 S4 110.31(19)
C33 C32 H32 108.4
C37 C32 H32 108.4
S4 C32 H32 108.4
C41 C33 C32 114.5(3)
C41 C33 C34 111.3(2)
C32 C33 C34 101.6(2)
C41 C33 H33 109.7
C32 C33 H33 109.7
C34 C33 H33 109.7
C35 C34 C38 100.6(3)
C35 C34 C33 108.1(3)
C38 C34 C33 99.4(2)
C35 C34 H34 115.5
C38 C34 H34 115.5
C33 C34 H34 115.5
C36 C35 C34 106.4(3)
C36 C35 H35 126.8
C34 C35 H35 126.8
C35 C36 C37 109.3(3)
C35 C36 H36 125.4
C37 C36 H36 125.4
C36 C37 C38 100.7(3)
C36 C37 B16 117.9(3)
C38 C37 B16 126.1(3)
C36 C37 C32 100.5(2)
C38 C37 C32 101.5(2)
B16 C37 C32 106.3(2)
C37 C38 C34 93.6(2)
C37 C38 H38A 113.0
C34 C38 H38A 113.0
C37 C38 H38B 113.0
C34 C38 H38B 113.0
H38A C38 H38B 110.4
C40 C39 S3 125.3(3)
C40 C39 H39 117.3
S3 C39 H39 117.3
C39 C40 C48 121.5(3)
C39 C40 H40 119.3
C48 C40 H40 119.3
O3 C41 C42 118.8(3)
O3 C41 C33 121.3(3)
C42 C41 C33 119.9(3)
C47 C42 C43 119.7(3)
C47 C42 C41 119.1(3)
C43 C42 C41 121.2(3)
C44 C43 C42 117.9(3)
C44 C43 H43 121.1
C42 C43 H43 121.1
C45 C44 C43 122.2(4)
C45 C44 H44 118.9
C43 C44 H44 118.9
C44 C45 C46 120.0(4)
C44 C45 H45 120.0
C46 C45 H45 120.0
C47 C46 C45 118.9(3)
C47 C46 H46 120.6
C45 C46 H46 120.6
C46 C47 C42 121.3(3)
C46 C47 H47 119.4
C42 C47 H47 119.4
O4 C48 C40 119.0(3)
O4 C48 C49 120.4(3)
C40 C48 C49 120.7(3)
C53 C49 C50 106.5(3)
C53 C49 C48 125.8(3)
C50 C49 C48 127.7(3)
C53 C49 Fe1 69.8(2)
C50 C49 Fe1 69.17(19)
C48 C49 Fe1 124.2(3)
C51 C50 C49 108.2(3)
C51 C50 Fe1 71.2(2)
C49 C50 Fe1 69.48(19)
C51 C50 H50 125.9
C49 C50 H50 125.9
Fe1 C50 H50 125.0
C50 C51 C52 108.8(3)
C50 C51 Fe1 69.2(2)
C52 C51 Fe1 70.0(2)
C50 C51 H51 125.6
C52 C51 H51 125.6
Fe1 C51 H51 126.8
C53 C52 C51 107.9(3)
C53 C52 Fe1 69.4(2)
C51 C52 Fe1 69.9(2)
C53 C52 H52 126.0
C51 C52 H52 126.0
Fe1 C52 H52 126.2
C52 C53 C49 108.6(3)
C52 C53 Fe1 70.6(2)
C49 C53 Fe1 69.4(2)
C52 C53 H53 125.7
C49 C53 H53 125.7
Fe1 C53 H53 125.8
C55 C54 C58 104.6(3)
C55 C54 Fe1 71.5(2)
C58 C54 Fe1 69.4(2)
C55 C54 H54 127.7
C58 C54 H54 127.7
Fe1 C54 H54 123.2
C56 C55 C54 112.1(4)
C56 C55 Fe1 73.7(3)
C54 C55 Fe1 68.1(2)
C56 C55 H55 124.0
C54 C55 H55 124.0
Fe1 C55 H55 125.8
C55 C56 C57 108.7(4)
C55 C56 Fe1 70.5(2)
C57 C56 Fe1 70.0(2)
C55 C56 H56 125.6
C57 C56 H56 125.6
Fe1 C56 H56 125.5
C56 C57 C58 112.6(4)
C56 C57 Fe1 71.9(2)
C58 C57 Fe1 69.3(2)
C56 C57 H57 123.7
C58 C57 H57 123.7
Fe1 C57 H57 126.8
C57 C58 C54 101.9(3)
C57 C58 Fe1 71.4(2)
C54 C58 Fe1 67.1(2)
C57 C58 H58 129.0
C54 C58 H58 129.0
Fe1 C58 H58 124.1
Cl2 C59 Cl1 113.4(2)
Cl2 C59 H59A 108.9
Cl1 C59 H59A 108.9
Cl2 C59 H59B 108.9
Cl1 C59 H59B 108.9
H59A C59 H59B 107.7
C10 S1 C1 102.07(15)
C2 S2 C3 93.47(15)
C39 S3 C30 102.29(16)
C31 S4 C32 93.29(14)

loop_
_geom_bond_atom_site_label_1
_geom_bond_atom_site_label_2
_geom_bond_distance
Fe1 C54 2.013(4)
Fe1 C50 2.036(3)
Fe1 C49 2.040(3)
Fe1 C58 2.044(4)
Fe1 C53 2.047(4)
Fe1 C55 2.058(4)
Fe1 C51 2.062(4)
Fe1 C52 2.062(4)
Fe1 C57 2.071(4)
Fe1 C56 2.095(4)
Fe2 C20 2.019(3)
Fe2 C25 2.023(4)
Fe2 C21 2.025(3)
Fe2 C29 2.042(4)
Fe2 C26 2.046(3)
Fe2 C23 2.048(4)
Fe2 C28 2.054(3)
Fe2 C22 2.061(4)
Fe2 C27 2.066(3)
Fe2 C24 2.075(4)
B11 B5 1.766(5)
B11 B6 1.769(5)
B11 B7 1.775(5)
B11 B12 1.807(5)
B11 B10 1.810(6)
B11 H11A 1.1000
B12 B10 1.762(6)
B12 B7 1.784(6)
B12 B9 1.787(6)
B12 B8 1.793(6)
B12 H12A 1.1000
B3 C2 1.738(5)
B3 C1 1.771(5)
B3 B9 1.779(6)
B3 B8 1.799(6)
B3 B4 1.840(6)
B3 H3A 1.1000
B4 C1 1.698(5)
B4 B10 1.756(6)
B4 B9 1.776(6)
B4 B5 1.795(6)
B4 H4A 1.1000
B5 C1 1.684(5)
B5 B6 1.791(5)
B5 B10 1.803(6)
B5 H5A 1.1000
B6 C8 1.607(5)
B6 C2 1.732(5)
B6 C1 1.758(4)
B6 B7 1.787(5)
B7 C2 1.697(5)
B7 B8 1.767(5)
B7 H7A 1.1000
B8 C2 1.739(5)
B8 B9 1.772(5)
B8 H8A 1.1000
B9 B10 1.805(6)
B9 H9C 1.1000
B10 H10A 1.1000
B21 B16 1.775(5)
B21 B20 1.778(6)
B21 B15 1.779(6)
B21 B17 1.780(6)
B21 B22 1.800(6)
B21 H21A 1.1000
B22 B20 1.762(6)
B22 B19 1.777(6)
B22 B17 1.780(6)
B22 B18 1.791(6)
B22 H22A 1.1000
B13 C31 1.732(5)
B13 C30 1.756(5)
B13 B19 1.778(6)
B13 B14 1.795(6)
B13 B18 1.808(6)
B13 H13A 1.1000
B14 C30 1.657(5)
B14 B19 1.771(6)
B14 B20 1.797(6)
B14 B15 1.802(6)
B14 H14A 1.1000
B15 C30 1.694(5)
B15 B16 1.791(5)
B15 B20 1.799(6)
B15 H15A 1.1000
B16 C37 1.591(4)
B16 C31 1.747(5)
B16 C30 1.779(4)
B16 B17 1.790(5)
B17 C31 1.705(5)
B17 B18 1.782(6)
B17 H17A 1.1000
B18 C31 1.741(5)
B18 B19 1.788(6)
B18 H18A 1.1000
B19 B20 1.797(6)
B19 H19A 1.1000
B20 H20A 1.1000
C1 C2 1.749(4)
C1 S1 1.803(3)
C2 S2 1.771(3)
C3 C4 1.561(4)
C3 C8 1.615(4)
C3 S2 1.833(3)
C3 H3 0.9800
C4 C12 1.515(4)
C4 C5 1.577(4)
C4 H4 0.9800
C5 C6 1.536(5)
C5 C9 1.580(4)
C5 H5 0.9800
C6 C7 1.360(5)
C6 H6 0.9300
C7 C8 1.508(4)
C7 H7 0.9300
C8 C9 1.547(4)
C9 H9A 0.9700
C9 H9B 0.9700
C10 C11 1.341(4)
C10 S1 1.699(3)
C10 H10 0.9300
C11 C19 1.442(5)
C11 H11 0.9300
C12 O1 1.211(4)
C12 C13 1.496(4)
C13 C18 1.396(5)
C13 C14 1.406(5)
C14 C15 1.377(5)
C14 H14 0.9300
C15 C16 1.352(5)
C15 H15 0.9300
C16 C17 1.392(5)
C16 H16 0.9300
C17 C18 1.379(5)
C17 H17 0.9300
C18 H18 0.9300
C19 O2 1.236(4)
C19 C20 1.477(4)
C20 C24 1.438(5)
C20 C21 1.450(4)
C21 C22 1.397(4)
C21 H21 0.9300
C22 C23 1.430(5)
C22 H22 0.9300
C23 C24 1.411(5)
C23 H23 0.9300
C24 H24 0.9300
C25 C29 1.359(5)
C25 C26 1.449(5)
C25 H25 0.9300
C26 C27 1.394(5)
C26 H26 0.9300
C27 C28 1.362(5)
C27 H27 0.9300
C28 C29 1.411(5)
C28 H28 0.9300
C29 H29 0.9300
C30 C31 1.757(4)
C30 S3 1.810(3)
C31 S4 1.758(3)
C32 C33 1.548(4)
C32 C37 1.612(4)
C32 S4 1.827(3)
C32 H32 0.9800
C33 C41 1.501(4)
C33 C34 1.581(4)
C33 H33 0.9800
C34 C35 1.548(5)
C34 C38 1.556(4)
C34 H34 0.9800
C35 C36 1.315(5)
C35 H35 0.9300
C36 C37 1.523(4)
C36 H36 0.9300
C37 C38 1.541(4)
C38 H38A 0.9700
C38 H38B 0.9700
C39 C40 1.352(5)
C39 S3 1.701(3)
C39 H39 0.9300
C40 C48 1.424(5)
C40 H40 0.9300
C41 O3 1.234(4)
C41 C42 1.483(4)
C42 C47 1.389(4)
C42 C43 1.407(4)
C43 C44 1.389(5)
C43 H43 0.9300
C44 C45 1.361(5)
C44 H44 0.9300
C45 C46 1.398(5)
C45 H45 0.9300
C46 C47 1.377(5)
C46 H46 0.9300
C47 H47 0.9300
C48 O4 1.235(4)
C48 C49 1.475(5)
C49 C53 1.424(5)
C49 C50 1.439(5)
C50 C51 1.389(5)
C50 H50 0.9300
C51 C52 1.415(5)
C51 H51 0.9300
C52 C53 1.404(5)
C52 H52 0.9300
C53 H53 0.9300
C54 C55 1.409(5)
C54 C58 1.504(5)
C54 H54 0.9300
C55 C56 1.276(5)
C55 H55 0.9300
C56 C57 1.363(5)
C56 H56 0.9300
C57 C58 1.382(5)
C57 H57 0.9300
C58 H58 0.9300
C59 Cl2 1.719(4)
C59 Cl1 1.743(5)
C59 H59A 0.9700
C59 H59B 0.9700

loop_
_geom_torsion_atom_site_label_1
_geom_torsion_atom_site_label_2
_geom_torsion_atom_site_label_3
_geom_torsion_atom_site_label_4
_geom_torsion
B5 B11 B12 B10 36.6(3)
B6 B11 B12 B10 101.1(3)
B7 B11 B12 B10 138.1(3)
B5 B11 B12 B7 -101.5(3)
B6 B11 B12 B7 -37.0(3)
B10 B11 B12 B7 -138.1(3)
B5 B11 B12 B9 -3.1(4)
B6 B11 B12 B9 61.4(3)
B7 B11 B12 B9 98.4(3)
B10 B11 B12 B9 -39.7(3)
B5 B11 B12 B8 -65.8(3)
B6 B11 B12 B8 -1.4(4)
B7 B11 B12 B8 35.7(3)
B10 B11 B12 B8 -102.4(3)
C2 B3 B4 C1 -37.4(2)
B9 B3 B4 C1 -136.0(3)
B8 B3 B4 C1 -98.6(3)
C2 B3 B4 B10 60.7(3)
C1 B3 B4 B10 98.1(3)
B9 B3 B4 B10 -37.9(3)
B8 B3 B4 B10 -0.5(3)
C2 B3 B4 B9 98.5(3)
C1 B3 B4 B9 136.0(3)
B8 B3 B4 B9 37.4(2)
C2 B3 B4 B5 -3.8(3)
C1 B3 B4 B5 33.6(2)
B9 B3 B4 B5 -102.4(3)
B8 B3 B4 B5 -65.0(3)
B6 B11 B5 C1 -40.0(2)
B7 B11 B5 C1 -1.2(3)
B12 B11 B5 C1 62.0(3)
B10 B11 B5 C1 97.6(3)
B7 B11 B5 B6 38.8(2)
B12 B11 B5 B6 102.0(3)
B10 B11 B5 B6 137.7(3)
B6 B11 B5 B4 -101.3(3)
B7 B11 B5 B4 -62.5(3)
B12 B11 B5 B4 0.7(3)
B10 B11 B5 B4 36.4(3)
B6 B11 B5 B10 -137.7(3)
B7 B11 B5 B10 -98.8(3)
B12 B11 B5 B10 -35.7(3)
B10 B4 B5 C1 -136.4(3)
B9 B4 B5 C1 -97.0(3)
B3 B4 B5 C1 -34.5(2)
C1 B4 B5 B11 98.9(3)
B10 B4 B5 B11 -37.5(3)
B9 B4 B5 B11 1.9(4)
B3 B4 B5 B11 64.4(3)
C1 B4 B5 B6 35.8(2)
B10 B4 B5 B6 -100.5(3)
B9 B4 B5 B6 -61.1(3)
B3 B4 B5 B6 1.3(3)
C1 B4 B5 B10 136.4(3)
B9 B4 B5 B10 39.4(3)
B3 B4 B5 B10 101.8(3)
B5 B11 B6 C8 -128.0(4)
B7 B11 B6 C8 95.1(4)
B12 B11 B6 C8 131.8(3)
B10 B11 B6 C8 -166.3(3)
B5 B11 B6 C2 99.6(3)
B7 B11 B6 C2 -37.4(2)
B12 B11 B6 C2 -0.7(3)
B10 B11 B6 C2 61.3(3)
B5 B11 B6 C1 37.4(2)
B7 B11 B6 C1 -99.6(2)
B12 B11 B6 C1 -62.9(3)
B10 B11 B6 C1 -0.9(3)
B5 B11 B6 B7 136.9(3)
B12 B11 B6 B7 36.7(3)
B10 B11 B6 B7 98.6(3)
B7 B11 B6 B5 -136.9(3)
B12 B11 B6 B5 -100.2(3)
B10 B11 B6 B5 -38.3(3)
C1 B5 B6 C8 -104.4(4)
B11 B5 B6 C8 120.6(4)
B4 B5 B6 C8 -139.2(4)
B10 B5 B6 C8 158.9(4)
C1 B5 B6 C2 36.7(2)
B11 B5 B6 C2 -98.3(2)
B4 B5 B6 C2 1.8(3)
B10 B5 B6 C2 -60.1(3)
B11 B5 B6 C1 -135.0(3)
B4 B5 B6 C1 -34.9(2)
B10 B5 B6 C1 -96.7(3)
C1 B5 B6 B11 135.0(3)
B4 B5 B6 B11 100.1(3)
B10 B5 B6 B11 38.3(3)
C1 B5 B6 B7 96.9(3)
B11 B5 B6 B7 -38.1(2)
B4 B5 B6 B7 62.0(3)
B10 B5 B6 B7 0.2(3)
B5 B11 B7 C2 -0.4(3)
B6 B11 B7 C2 38.5(2)
B12 B11 B7 C2 -100.5(3)
B10 B11 B7 C2 -64.2(3)
B5 B11 B7 B8 63.2(3)
B6 B11 B7 B8 102.1(3)
B12 B11 B7 B8 -36.9(3)
B10 B11 B7 B8 -0.6(3)
B5 B11 B7 B12 100.1(3)
B6 B11 B7 B12 139.1(3)
B10 B11 B7 B12 36.3(3)
B5 B11 B7 B6 -39.0(2)
B12 B11 B7 B6 -139.1(3)
B10 B11 B7 B6 -102.7(3)
B10 B12 B7 C2 61.7(3)
B9 B12 B7 C2 -2.7(3)
B8 B12 B7 C2 -40.1(2)
B11 B12 B7 C2 99.5(3)
B10 B12 B7 B8 101.8(3)
B9 B12 B7 B8 37.5(3)
B11 B12 B7 B8 139.7(3)
B10 B12 B7 B11 -37.9(3)
B9 B12 B7 B11 -102.2(3)
B8 B12 B7 B11 -139.7(3)
B10 B12 B7 B6 -1.2(4)
B9 B12 B7 B6 -65.5(3)
B8 B12 B7 B6 -103.0(3)
B11 B12 B7 B6 36.7(3)
C8 B6 B7 C2 97.4(3)
C1 B6 B7 C2 -39.1(2)
B11 B6 B7 C2 -136.0(3)
B5 B6 B7 C2 -98.1(3)
C8 B6 B7 B8 131.4(3)
C2 B6 B7 B8 34.0(3)
C1 B6 B7 B8 -5.1(3)
B11 B6 B7 B8 -102.1(3)
B5 B6 B7 B8 -64.1(3)
C8 B6 B7 B11 -126.5(3)
C2 B6 B7 B11 136.0(3)
C1 B6 B7 B11 97.0(3)
B5 B6 B7 B11 37.9(2)
C8 B6 B7 B12 -163.8(3)
C2 B6 B7 B12 98.7(3)
C1 B6 B7 B12 59.7(3)
B11 B6 B7 B12 -37.3(3)
B5 B6 B7 B12 0.6(3)
B11 B7 B8 C2 -97.6(3)
B12 B7 B8 C2 -134.7(3)
B6 B7 B8 C2 -33.7(2)
C2 B7 B8 B9 96.5(3)
B11 B7 B8 B9 -1.1(4)
B12 B7 B8 B9 -38.2(3)
B6 B7 B8 B9 62.8(3)
C2 B7 B8 B12 134.7(3)
B11 B7 B8 B12 37.1(3)
B6 B7 B8 B12 101.0(3)
C2 B7 B8 B3 33.5(2)
B11 B7 B8 B3 -64.0(3)
B12 B7 B8 B3 -101.1(3)
B6 B7 B8 B3 -0.2(4)
B10 B12 B8 C2 -61.7(3)
B7 B12 B8 C2 38.5(2)
B9 B12 B8 C2 -98.8(3)
B11 B12 B8 C2 2.8(3)
B10 B12 B8 B7 -100.2(3)
B9 B12 B8 B7 -137.3(3)
B11 B12 B8 B7 -35.7(3)
B10 B12 B8 B9 37.1(3)
B7 B12 B8 B9 137.3(3)
B11 B12 B8 B9 101.6(3)
B10 B12 B8 B3 -0.3(4)
B7 B12 B8 B3 99.9(3)
B9 B12 B8 B3 -37.4(2)
B11 B12 B8 B3 64.2(3)
C1 B3 B8 C2 38.5(2)
B9 B3 B8 C2 134.1(3)
B4 B3 B8 C2 97.0(3)
C2 B3 B8 B7 -33.2(2)
C1 B3 B8 B7 5.4(3)
B9 B3 B8 B7 100.9(3)
B4 B3 B8 B7 63.9(3)
C2 B3 B8 B9 -134.1(3)
C1 B3 B8 B9 -95.6(3)
B4 B3 B8 B9 -37.1(2)
C2 B3 B8 B12 -96.6(3)
C1 B3 B8 B12 -58.0(3)
B9 B3 B8 B12 37.6(3)
B4 B3 B8 B12 0.5(3)
C2 B8 B9 B4 0.3(4)
B7 B8 B9 B4 -60.1(3)
B12 B8 B9 B4 -98.3(3)
B3 B8 B9 B4 39.7(3)
C2 B8 B9 B3 -39.4(2)
B7 B8 B9 B3 -99.9(3)
B12 B8 B9 B3 -138.0(3)
C2 B8 B9 B12 98.6(3)
B7 B8 B9 B12 38.1(3)
B3 B8 B9 B12 138.0(3)
C2 B8 B9 B10 62.8(3)
B7 B8 B9 B10 2.3(4)
B12 B8 B9 B10 -35.8(3)
B3 B8 B9 B10 102.2(3)
C1 B4 B9 B8 -0.4(4)
B10 B4 B9 B8 99.4(3)
B5 B4 B9 B8 60.2(3)
B3 B4 B9 B8 -39.1(3)
C1 B4 B9 B3 38.7(2)
B10 B4 B9 B3 138.5(3)
B5 B4 B9 B3 99.3(3)
C1 B4 B9 B12 -64.4(3)
B10 B4 B9 B12 35.4(3)
B5 B4 B9 B12 -3.8(4)
B3 B4 B9 B12 -103.1(3)
C1 B4 B9 B10 -99.8(3)
B5 B4 B9 B10 -39.2(3)
B3 B4 B9 B10 -138.5(3)
C2 B3 B9 B8 39.4(2)
C1 B3 B9 B8 101.1(3)
B4 B3 B9 B8 137.3(3)
C2 B3 B9 B4 -97.9(3)
C1 B3 B9 B4 -36.2(2)
B8 B3 B9 B4 -137.3(3)
C2 B3 B9 B12 1.4(4)
C1 B3 B9 B12 63.1(3)
B8 B3 B9 B12 -38.0(3)
B4 B3 B9 B12 99.3(3)
C2 B3 B9 B10 -61.1(3)
C1 B3 B9 B10 0.6(3)
B8 B3 B9 B10 -100.5(3)
B4 B3 B9 B10 36.8(3)
B10 B12 B9 B8 -139.4(3)
B7 B12 B9 B8 -37.4(3)
B11 B12 B9 B8 -99.8(3)
B10 B12 B9 B4 -35.4(3)
B7 B12 B9 B4 66.6(3)
B8 B12 B9 B4 104.0(3)
B11 B12 B9 B4 4.2(4)
B10 B12 B9 B3 -101.2(3)
B7 B12 B9 B3 0.7(4)
B8 B12 B9 B3 38.1(3)
B11 B12 B9 B3 -61.6(4)
B7 B12 B9 B10 102.0(3)
B8 B12 B9 B10 139.4(3)
B11 B12 B9 B10 39.6(3)
C1 B4 B10 B12 63.3(4)
B9 B4 B10 B12 -36.4(3)
B5 B4 B10 B12 100.6(3)
B3 B4 B10 B12 0.3(4)
C1 B4 B10 B5 -37.3(3)
B9 B4 B10 B5 -137.0(3)
B3 B4 B10 B5 -100.3(3)
C1 B4 B10 B9 99.7(3)
B5 B4 B10 B9 137.0(3)
B3 B4 B10 B9 36.7(3)
C1 B4 B10 B11 -1.0(4)
B9 B4 B10 B11 -100.7(3)
B5 B4 B10 B11 36.3(3)
B3 B4 B10 B11 -63.9(3)
B7 B12 B10 B4 -62.8(4)
B9 B12 B10 B4 36.3(3)
B8 B12 B10 B4 0.0(4)
B11 B12 B10 B4 -100.0(3)
B7 B12 B10 B5 1.3(4)
B9 B12 B10 B5 100.4(3)
B8 B12 B10 B5 64.1(4)
B11 B12 B10 B5 -35.8(3)
B7 B12 B10 B9 -99.2(3)
B8 B12 B10 B9 -36.3(3)
B11 B12 B10 B9 -136.3(3)
B7 B12 B10 B11 37.1(3)
B9 B12 B10 B11 136.3(3)
B8 B12 B10 B11 99.9(3)
C1 B5 B10 B4 37.3(2)
B11 B5 B10 B4 138.5(3)
B6 B5 B10 B4 100.8(3)
C1 B5 B10 B12 -64.3(3)
B11 B5 B10 B12 36.8(3)
B6 B5 B10 B12 -0.9(4)
B4 B5 B10 B12 -101.7(3)
C1 B5 B10 B9 -0.9(3)
B11 B5 B10 B9 100.3(3)
B6 B5 B10 B9 62.6(3)
B4 B5 B10 B9 -38.2(3)
C1 B5 B10 B11 -101.1(3)
B6 B5 B10 B11 -37.7(2)
B4 B5 B10 B11 -138.5(3)
B8 B9 B10 B4 -102.9(3)
B3 B9 B10 B4 -38.4(3)
B12 B9 B10 B4 -139.5(3)
B8 B9 B10 B12 36.6(3)
B4 B9 B10 B12 139.5(3)
B3 B9 B10 B12 101.1(3)
B8 B9 B10 B5 -64.4(3)
B4 B9 B10 B5 38.5(3)
B3 B9 B10 B5 0.2(4)
B12 B9 B10 B5 -101.0(3)
B8 B9 B10 B11 -2.7(4)
B4 B9 B10 B11 100.3(3)
B3 B9 B10 B11 61.9(3)
B12 B9 B10 B11 -39.3(3)
B5 B11 B10 B4 -37.2(3)
B6 B11 B10 B4 1.2(4)
B7 B11 B10 B4 65.1(3)
B12 B11 B10 B4 102.0(3)
B5 B11 B10 B12 -139.2(3)
B6 B11 B10 B12 -100.8(3)
B7 B11 B10 B12 -36.9(3)
B6 B11 B10 B5 38.4(3)
B7 B11 B10 B5 102.3(3)
B12 B11 B10 B5 139.2(3)
B5 B11 B10 B9 -100.3(3)
B6 B11 B10 B9 -61.8(3)
B7 B11 B10 B9 2.0(3)
B12 B11 B10 B9 39.0(3)
B16 B21 B22 B20 101.4(3)
B15 B21 B22 B20 37.3(3)
B17 B21 B22 B20 138.5(3)
B16 B21 B22 B19 62.6(3)
B20 B21 B22 B19 -38.8(3)
B15 B21 B22 B19 -1.5(4)
B17 B21 B22 B19 99.6(3)
B16 B21 B22 B17 -37.0(3)
B20 B21 B22 B17 -138.5(3)
B15 B21 B22 B17 -101.2(3)
B16 B21 B22 B18 -1.1(4)
B20 B21 B22 B18 -102.6(3)
B15 B21 B22 B18 -65.2(4)
B17 B21 B22 B18 35.9(3)
C31 B13 B14 C30 -37.4(2)
B19 B13 B14 C30 -135.8(3)
B18 B13 B14 C30 -98.9(3)
C31 B13 B14 B19 98.4(3)
C30 B13 B14 B19 135.8(3)
B18 B13 B14 B19 36.9(3)
C31 B13 B14 B20 60.9(3)
C30 B13 B14 B20 98.3(3)
B19 B13 B14 B20 -37.4(3)
B18 B13 B14 B20 -0.5(4)
C31 B13 B14 B15 -2.7(4)
C30 B13 B14 B15 34.7(3)
B19 B13 B14 B15 -101.1(3)
B18 B13 B14 B15 -64.2(3)
B16 B21 B15 C30 -40.9(2)
B20 B21 B15 C30 97.1(3)
B17 B21 B15 C30 -2.6(4)
B22 B21 B15 C30 60.5(3)
B20 B21 B15 B16 138.0(3)
B17 B21 B15 B16 38.3(2)
B22 B21 B15 B16 101.4(3)
B16 B21 B15 B20 -138.0(3)
B17 B21 B15 B20 -99.7(3)
B22 B21 B15 B20 -36.5(3)
B16 B21 B15 B14 -100.2(3)
B20 B21 B15 B14 37.8(3)
B17 B21 B15 B14 -61.9(3)
B22 B21 B15 B14 1.2(4)
B19 B14 B15 C30 -99.3(3)
B13 B14 B15 C30 -35.7(3)
B20 B14 B15 C30 -136.5(3)
C30 B14 B15 B21 98.8(3)
B19 B14 B15 B21 -0.5(4)
B13 B14 B15 B21 63.1(3)
B20 B14 B15 B21 -37.6(3)
C30 B14 B15 B16 36.1(3)
B19 B14 B15 B16 -63.2(4)
B13 B14 B15 B16 0.4(4)
B20 B14 B15 B16 -100.3(3)
C30 B14 B15 B20 136.5(3)
B19 B14 B15 B20 37.2(3)
B13 B14 B15 B20 100.7(3)
B20 B21 B16 C37 -166.6(3)
B15 B21 B16 C37 -128.5(4)
B17 B21 B16 C37 94.1(4)
B22 B21 B16 C37 130.8(4)
B20 B21 B16 C31 61.5(3)
B15 B21 B16 C31 99.6(3)
B17 B21 B16 C31 -37.8(2)
B22 B21 B16 C31 -1.1(3)
B20 B21 B16 C30 -0.2(3)
B15 B21 B16 C30 37.9(2)
B17 B21 B16 C30 -99.5(3)
B22 B21 B16 C30 -62.9(3)
B20 B21 B16 B17 99.3(3)
B15 B21 B16 B17 137.4(3)
B22 B21 B16 B17 36.7(3)
B20 B21 B16 B15 -38.1(3)
B17 B21 B16 B15 -137.4(3)
B22 B21 B16 B15 -100.8(3)
C30 B15 B16 C37 -102.8(4)
B21 B15 B16 C37 122.9(4)
B20 B15 B16 C37 160.1(4)
B14 B15 B16 C37 -136.9(4)
C30 B15 B16 C31 36.2(2)
B21 B15 B16 C31 -98.1(3)
B20 B15 B16 C31 -60.9(3)
B14 B15 B16 C31 2.1(3)
C30 B15 B16 B21 134.3(3)
B20 B15 B16 B21 37.2(3)
B14 B15 B16 B21 100.2(3)
B21 B15 B16 C30 -134.3(3)
B20 B15 B16 C30 -97.1(3)
B14 B15 B16 C30 -34.1(2)
C30 B15 B16 B17 96.5(3)
B21 B15 B16 B17 -37.8(3)
B20 B15 B16 B17 -0.6(4)
B14 B15 B16 B17 62.4(3)
B20 B22 B17 C31 62.8(4)
B19 B22 B17 C31 -1.5(4)
B18 B22 B17 C31 -40.1(3)
B21 B22 B17 C31 99.8(3)
B20 B22 B17 B21 -37.0(3)
B19 B22 B17 B21 -101.3(3)
B18 B22 B17 B21 -140.0(3)
B20 B22 B17 B18 102.9(3)
B19 B22 B17 B18 38.7(3)
B21 B22 B17 B18 140.0(3)
B20 B22 B17 B16 -0.3(4)
B19 B22 B17 B16 -64.6(3)
B18 B22 B17 B16 -103.2(3)
B21 B22 B17 B16 36.7(3)
B16 B21 B17 C31 39.3(2)
B20 B21 B17 C31 -63.2(3)
B15 B21 B17 C31 0.9(3)
B22 B21 B17 C31 -99.7(3)
B16 B21 B17 B22 139.0(3)
B20 B21 B17 B22 36.5(3)
B15 B21 B17 B22 100.6(3)
B16 B21 B17 B18 102.5(3)
B20 B21 B17 B18 0.0(4)
B15 B21 B17 B18 64.1(3)
B22 B21 B17 B18 -36.5(3)
B20 B21 B17 B16 -102.5(3)
B15 B21 B17 B16 -38.4(2)
B22 B21 B17 B16 -139.0(3)
C37 B16 B17 C31 96.5(3)
B21 B16 B17 C31 -135.4(3)
C30 B16 B17 C31 -38.5(2)
B15 B16 B17 C31 -97.6(3)
C37 B16 B17 B22 -165.4(3)
C31 B16 B17 B22 98.1(3)
B21 B16 B17 B22 -37.2(3)
C30 B16 B17 B22 59.7(3)
B15 B16 B17 B22 0.6(4)
C37 B16 B17 B21 -128.2(3)
C31 B16 B17 B21 135.4(3)
C30 B16 B17 B21 96.9(2)
B15 B16 B17 B21 37.8(2)
C37 B16 B17 B18 130.1(3)
C31 B16 B17 B18 33.7(2)
B21 B16 B17 B18 -101.7(3)
C30 B16 B17 B18 -4.8(3)
B15 B16 B17 B18 -63.9(3)
B22 B17 B18 C31 -134.3(3)
B21 B17 B18 C31 -97.6(3)
B16 B17 B18 C31 -33.7(2)
C31 B17 B18 B19 96.0(3)
B22 B17 B18 B19 -38.3(3)
B21 B17 B18 B19 -1.6(4)
B16 B17 B18 B19 62.3(4)
C31 B17 B18 B22 134.3(3)
B21 B17 B18 B22 36.6(3)
B16 B17 B18 B22 100.6(3)
C31 B17 B18 B13 33.9(2)
B22 B17 B18 B13 -100.4(3)
B21 B17 B18 B13 -63.7(3)
B16 B17 B18 B13 0.2(4)
B20 B22 B18 C31 -60.9(3)
B19 B22 B18 C31 -97.8(3)
B17 B22 B18 C31 38.7(2)
B21 B22 B18 C31 2.9(4)
B20 B22 B18 B17 -99.6(3)
B19 B22 B18 B17 -136.5(3)
B21 B22 B18 B17 -35.8(3)
B20 B22 B18 B19 36.9(3)
B17 B22 B18 B19 136.5(3)
B21 B22 B18 B19 100.7(3)
B20 B22 B18 B13 -0.1(4)
B19 B22 B18 B13 -37.0(3)
B17 B22 B18 B13 99.4(3)
B21 B22 B18 B13 63.6(3)
C30 B13 B18 C31 38.3(2)
B19 B13 B18 C31 133.5(3)
B14 B13 B18 C31 96.7(3)
C31 B13 B18 B17 -33.7(2)
C30 B13 B18 B17 4.6(3)
B19 B13 B18 B17 99.8(3)
B14 B13 B18 B17 63.1(3)
C31 B13 B18 B19 -133.5(3)
C30 B13 B18 B19 -95.2(3)
B14 B13 B18 B19 -36.8(3)
C31 B13 B18 B22 -96.3(3)
C30 B13 B18 B22 -58.1(3)
B19 B13 B18 B22 37.2(3)
B14 B13 B18 B22 0.4(3)
C30 B14 B19 B22 -62.3(4)
B13 B14 B19 B22 -102.0(3)
B20 B14 B19 B22 36.5(3)
B15 B14 B19 B22 -0.5(4)
C30 B14 B19 B13 39.7(3)
B20 B14 B19 B13 138.4(3)
B15 B14 B19 B13 101.5(3)
C30 B14 B19 B18 1.8(4)
B13 B14 B19 B18 -37.9(3)
B20 B14 B19 B18 100.5(3)
B15 B14 B19 B18 63.6(4)
C30 B14 B19 B20 -98.8(3)
B13 B14 B19 B20 -138.4(3)
B15 B14 B19 B20 -37.0(3)
B20 B22 B19 B14 -37.1(3)
B17 B22 B19 B14 64.1(4)
B18 B22 B19 B14 102.7(3)
B21 B22 B19 B14 1.3(4)
B20 B22 B19 B13 -101.5(3)
B17 B22 B19 B13 -0.3(4)
B18 B22 B19 B13 38.2(3)
B21 B22 B19 B13 -63.2(4)
B20 B22 B19 B18 -139.7(3)
B17 B22 B19 B18 -38.6(3)
B21 B22 B19 B18 -101.4(3)
B17 B22 B19 B20 101.2(3)
B18 B22 B19 B20 139.7(3)
B21 B22 B19 B20 38.3(3)
C31 B13 B19 B14 -98.6(3)
C30 B13 B19 B14 -36.2(2)
B18 B13 B19 B14 -138.5(3)
C31 B13 B19 B22 1.9(4)
C30 B13 B19 B22 64.4(3)
B14 B13 B19 B22 100.5(3)
B18 B13 B19 B22 -38.0(3)
C31 B13 B19 B18 39.9(3)
C30 B13 B19 B18 102.3(3)
B14 B13 B19 B18 138.5(3)
C31 B13 B19 B20 -60.9(4)
C30 B13 B19 B20 1.5(4)
B14 B13 B19 B20 37.7(3)
B18 B13 B19 B20 -100.8(3)
C31 B18 B19 B14 -1.6(4)
B17 B18 B19 B14 -61.7(4)
B22 B18 B19 B14 -100.1(3)
B13 B18 B19 B14 37.9(3)
C31 B18 B19 B22 98.4(3)
B17 B18 B19 B22 38.4(3)
B13 B18 B19 B22 137.9(3)
C31 B18 B19 B13 -39.5(3)
B17 B18 B19 B13 -99.5(3)
B22 B18 B19 B13 -137.9(3)
C31 B18 B19 B20 62.7(4)
B17 B18 B19 B20 2.6(4)
B22 B18 B19 B20 -35.7(3)
B13 B18 B19 B20 102.2(3)
B19 B22 B20 B21 137.0(3)
B17 B22 B20 B21 36.9(3)
B18 B22 B20 B21 100.5(3)
B17 B22 B20 B19 -100.1(3)
B18 B22 B20 B19 -36.5(3)
B21 B22 B20 B19 -137.0(3)
B19 B22 B20 B14 36.4(3)
B17 B22 B20 B14 -63.7(4)
B18 B22 B20 B14 -0.2(4)
B21 B22 B20 B14 -100.7(3)
B19 B22 B20 B15 100.0(3)
B17 B22 B20 B15 -0.1(4)
B18 B22 B20 B15 63.4(4)
B21 B22 B20 B15 -37.0(3)
B16 B21 B20 B22 -100.6(3)
B15 B21 B20 B22 -138.7(3)
B17 B21 B20 B22 -36.7(3)
B16 B21 B20 B19 -62.3(4)
B15 B21 B20 B19 -100.3(3)
B17 B21 B20 B19 1.6(4)
B22 B21 B20 B19 38.4(3)
B16 B21 B20 B14 0.1(4)
B15 B21 B20 B14 -37.9(3)
B17 B21 B20 B14 64.0(4)
B22 B21 B20 B14 100.7(3)
B16 B21 B20 B15 38.0(3)
B17 B21 B20 B15 101.9(3)
B22 B21 B20 B15 138.7(3)
B14 B19 B20 B22 138.8(3)
B13 B19 B20 B22 101.0(3)
B18 B19 B20 B22 36.2(3)
B14 B19 B20 B21 99.8(3)
B22 B19 B20 B21 -38.9(3)
B13 B19 B20 B21 62.0(4)
B18 B19 B20 B21 -2.7(4)
B22 B19 B20 B14 -138.8(3)
B13 B19 B20 B14 -37.8(3)
B18 B19 B20 B14 -102.5(3)
B14 B19 B20 B15 36.8(3)
B22 B19 B20 B15 -102.0(3)
B13 B19 B20 B15 -1.0(4)
B18 B19 B20 B15 -65.7(4)
C30 B14 B20 B22 64.5(4)
B19 B14 B20 B22 -36.7(3)
B13 B14 B20 B22 0.4(4)
B15 B14 B20 B22 102.1(3)
C30 B14 B20 B21 0.1(4)
B19 B14 B20 B21 -101.1(3)
B13 B14 B20 B21 -64.0(4)
B15 B14 B20 B21 37.7(3)
C30 B14 B20 B19 101.2(3)
B13 B14 B20 B19 37.2(3)
B15 B14 B20 B19 138.9(3)
C30 B14 B20 B15 -37.6(3)
B19 B14 B20 B15 -138.9(3)
B13 B14 B20 B15 -101.7(3)
C30 B15 B20 B22 -63.4(4)
B21 B15 B20 B22 37.7(3)
B16 B15 B20 B22 0.5(4)
B14 B15 B20 B22 -99.8(3)
C30 B15 B20 B21 -101.1(3)
B16 B15 B20 B21 -37.2(3)
B14 B15 B20 B21 -137.4(3)
C30 B15 B20 B19 0.0(4)
B21 B15 B20 B19 101.1(3)
B16 B15 B20 B19 63.9(4)
B14 B15 B20 B19 -36.3(3)
C30 B15 B20 B14 36.3(2)
B21 B15 B20 B14 137.4(3)
B16 B15 B20 B14 100.2(3)
B11 B5 C1 B4 -100.9(3)
B6 B5 C1 B4 -140.4(3)
B10 B5 C1 B4 -37.4(3)
B11 B5 C1 C2 2.3(3)
B6 B5 C1 C2 -37.2(2)
B4 B5 C1 C2 103.2(3)
B10 B5 C1 C2 65.8(3)
B11 B5 C1 B6 39.5(2)
B4 B5 C1 B6 140.4(3)
B10 B5 C1 B6 103.0(3)
B11 B5 C1 B3 -62.1(3)
B6 B5 C1 B3 -101.7(3)
B4 B5 C1 B3 38.7(3)
B10 B5 C1 B3 1.4(3)
B11 B5 C1 S1 141.3(2)
B6 B5 C1 S1 101.8(2)
B4 B5 C1 S1 -117.8(3)
B10 B5 C1 S1 -155.2(2)
B10 B4 C1 B5 38.9(3)
B9 B4 C1 B5 103.1(3)
B3 B4 C1 B5 141.3(3)
B10 B4 C1 C2 -63.9(3)
B9 B4 C1 C2 0.3(3)
B5 B4 C1 C2 -102.8(3)
B3 B4 C1 C2 38.5(2)
B10 B4 C1 B6 0.4(4)
B9 B4 C1 B6 64.6(3)
B5 B4 C1 B6 -38.5(3)
B3 B4 C1 B6 102.8(3)
B10 B4 C1 B3 -102.4(3)
B9 B4 C1 B3 -38.2(3)
B5 B4 C1 B3 -141.3(3)
B10 B4 C1 S1 150.8(3)
B9 B4 C1 S1 -145.0(2)
B5 B4 C1 S1 111.9(3)
B3 B4 C1 S1 -106.7(3)
C8 B6 C1 B5 128.3(3)
C2 B6 C1 B5 -138.5(3)
B11 B6 C1 B5 -38.7(2)
B7 B6 C1 B5 -100.6(3)
C8 B6 C1 B4 167.4(3)
C2 B6 C1 B4 -99.4(3)
B11 B6 C1 B4 0.3(3)
B7 B6 C1 B4 -61.5(3)
B5 B6 C1 B4 39.1(3)
C8 B6 C1 C2 -93.2(3)
B11 B6 C1 C2 99.7(2)
B7 B6 C1 C2 37.8(2)
B5 B6 C1 C2 138.5(3)
C8 B6 C1 B3 -122.3(3)
C2 B6 C1 B3 -29.2(2)
B11 B6 C1 B3 70.6(3)
B7 B6 C1 B3 8.7(3)
B5 B6 C1 B3 109.3(3)
C8 B6 C1 S1 13.2(4)
C2 B6 C1 S1 106.4(2)
B11 B6 C1 S1 -153.9(2)
B7 B6 C1 S1 144.2(2)
B5 B6 C1 S1 -115.1(2)
C2 B3 C1 B5 98.2(3)
B9 B3 C1 B5 -1.2(3)
B8 B3 C1 B5 60.1(3)
B4 B3 C1 B5 -38.8(3)
C2 B3 C1 B4 137.0(3)
B9 B3 C1 B4 37.5(2)
B8 B3 C1 B4 98.9(3)
B9 B3 C1 C2 -99.5(3)
B8 B3 C1 C2 -38.1(2)
B4 B3 C1 C2 -137.0(3)
C2 B3 C1 B6 29.2(2)
B9 B3 C1 B6 -70.3(3)
B8 B3 C1 B6 -8.9(3)
B4 B3 C1 B6 -107.8(3)
C2 B3 C1 S1 -104.2(2)
B9 B3 C1 S1 156.3(2)
B8 B3 C1 S1 -142.3(2)
B4 B3 C1 S1 118.8(3)
B8 B7 C2 B6 -142.8(3)
B11 B7 C2 B6 -38.5(2)
B12 B7 C2 B6 -102.5(3)
B8 B7 C2 B3 -36.5(3)
B11 B7 C2 B3 67.7(3)
B12 B7 C2 B3 3.8(3)
B6 B7 C2 B3 106.3(3)
B11 B7 C2 B8 104.3(3)
B12 B7 C2 B8 40.3(2)
B6 B7 C2 B8 142.8(3)
B8 B7 C2 C1 -102.4(3)
B11 B7 C2 C1 1.9(3)
B12 B7 C2 C1 -62.1(3)
B6 B7 C2 C1 40.4(2)
B8 B7 C2 S2 119.1(3)
B11 B7 C2 S2 -136.6(2)
B12 B7 C2 S2 159.5(2)
B6 B7 C2 S2 -98.1(3)
C8 B6 C2 B7 -106.4(3)
C1 B6 C2 B7 135.4(3)
B11 B6 C2 B7 38.4(2)
B5 B6 C2 B7 100.3(3)
C8 B6 C2 B3 148.7(3)
C1 B6 C2 B3 30.5(2)
B11 B6 C2 B3 -66.5(3)
B7 B6 C2 B3 -104.9(3)
B5 B6 C2 B3 -4.6(3)
C8 B6 C2 B8 -142.2(3)
C1 B6 C2 B8 99.6(3)
B11 B6 C2 B8 2.6(3)
B7 B6 C2 B8 -35.8(3)
B5 B6 C2 B8 64.5(3)
C8 B6 C2 C1 118.2(3)
B11 B6 C2 C1 -97.0(3)
B7 B6 C2 C1 -135.4(2)
B5 B6 C2 C1 -35.1(2)
C8 B6 C2 S2 7.9(3)
C1 B6 C2 S2 -110.3(2)
B11 B6 C2 S2 152.8(2)
B7 B6 C2 S2 114.4(2)
B5 B6 C2 S2 -145.4(2)
C1 B3 C2 B7 -99.8(3)
B9 B3 C2 B7 -3.3(4)
B8 B3 C2 B7 36.4(3)
B4 B3 C2 B7 -64.1(3)
C1 B3 C2 B6 -30.4(2)
B9 B3 C2 B6 66.1(3)
B8 B3 C2 B6 105.8(3)
B4 B3 C2 B6 5.3(3)
C1 B3 C2 B8 -136.1(3)
B9 B3 C2 B8 -39.6(3)
B4 B3 C2 B8 -100.4(3)
B9 B3 C2 C1 96.5(3)
B8 B3 C2 C1 136.1(3)
B4 B3 C2 C1 35.7(2)
C1 B3 C2 S2 105.1(2)
B9 B3 C2 S2 -158.4(2)
B8 B3 C2 S2 -118.8(3)
B4 B3 C2 S2 140.8(2)
B9 B8 C2 B7 -102.0(3)
B12 B8 C2 B7 -39.6(3)
B3 B8 C2 B7 -141.9(3)
B7 B8 C2 B6 36.1(3)
B9 B8 C2 B6 -65.9(3)
B12 B8 C2 B6 -3.5(3)
B3 B8 C2 B6 -105.8(3)
B7 B8 C2 B3 141.9(3)
B9 B8 C2 B3 39.9(3)
B12 B8 C2 B3 102.3(3)
B7 B8 C2 C1 101.9(3)
B9 B8 C2 C1 -0.1(3)
B12 B8 C2 C1 62.3(3)
B3 B8 C2 C1 -40.0(2)
B7 B8 C2 S2 -107.7(3)
B9 B8 C2 S2 150.3(2)
B12 B8 C2 S2 -147.3(3)
B3 B8 C2 S2 110.4(3)
B5 C1 C2 B7 -2.7(3)
B4 C1 C2 B7 65.9(3)
B6 C1 C2 B7 -41.4(2)
B3 C1 C2 B7 106.7(3)
S1 C1 C2 B7 -144.7(2)
B5 C1 C2 B6 38.7(2)
B4 C1 C2 B6 107.4(3)
B3 C1 C2 B6 148.1(3)
S1 C1 C2 B6 -103.3(2)
B5 C1 C2 B3 -109.4(3)
B4 C1 C2 B3 -40.7(3)
B6 C1 C2 B3 -148.1(3)
S1 C1 C2 B3 108.6(2)
B5 C1 C2 B8 -68.8(3)
B4 C1 C2 B8 -0.1(3)
B6 C1 C2 B8 -107.5(3)
B3 C1 C2 B8 40.6(2)
S1 C1 C2 B8 149.3(2)
B5 C1 C2 S2 137.3(2)
B4 C1 C2 S2 -154.1(2)
B6 C1 C2 S2 98.6(2)
B3 C1 C2 S2 -113.4(3)
S1 C1 C2 S2 -4.7(3)
C8 C3 C4 C12 -132.1(3)
S2 C3 C4 C12 105.6(3)
C8 C3 C4 C5 -11.1(3)
S2 C3 C4 C5 -133.3(2)
C12 C4 C5 C6 64.1(3)
C3 C4 C5 C6 -59.3(3)
C12 C4 C5 C9 168.3(2)
C3 C4 C5 C9 44.8(3)
C4 C5 C6 C7 72.4(3)
C9 C5 C6 C7 -30.8(3)
C5 C6 C7 C8 -2.6(4)
C6 C7 C8 C9 35.7(3)
C6 C7 C8 B6 176.1(3)
C6 C7 C8 C3 -68.4(3)
C2 B6 C8 C7 128.1(3)
C1 B6 C8 C7 -166.2(3)
B11 B6 C8 C7 -3.2(5)
B7 B6 C8 C7 66.4(4)
B5 B6 C8 C7 -91.5(4)
C2 B6 C8 C9 -102.4(3)
C1 B6 C8 C9 -36.7(5)
B11 B6 C8 C9 126.2(4)
B7 B6 C8 C9 -164.2(3)
B5 B6 C8 C9 38.0(6)
C2 B6 C8 C3 15.2(3)
C1 B6 C8 C3 80.9(3)
B11 B6 C8 C3 -116.2(3)
B7 B6 C8 C3 -46.6(3)
B5 B6 C8 C3 155.6(3)
C4 C3 C8 C7 75.3(3)
S2 C3 C8 C7 -158.0(2)
C4 C3 C8 C9 -27.2(3)
S2 C3 C8 C9 99.4(2)
C4 C3 C8 B6 -159.7(2)
S2 C3 C8 B6 -33.1(3)
C7 C8 C9 C5 -50.3(3)
B6 C8 C9 C5 172.8(3)
C3 C8 C9 C5 53.4(3)
C6 C5 C9 C8 49.3(3)
C4 C5 C9 C8 -60.9(3)
S1 C10 C11 C19 2.6(6)
C3 C4 C12 O1 12.4(5)
C5 C4 C12 O1 -103.3(4)
C3 C4 C12 C13 -171.8(3)
C5 C4 C12 C13 72.5(4)
O1 C12 C13 C18 4.6(5)
C4 C12 C13 C18 -171.3(3)
O1 C12 C13 C14 -170.8(3)
C4 C12 C13 C14 13.3(5)
C18 C13 C14 C15 0.5(5)
C12 C13 C14 C15 176.0(3)
C13 C14 C15 C16 -1.4(6)
C14 C15 C16 C17 3.1(6)
C15 C16 C17 C18 -4.0(6)
C16 C17 C18 C13 3.1(6)
C14 C13 C18 C17 -1.4(5)
C12 C13 C18 C17 -177.0(3)
C10 C11 C19 O2 -12.1(6)
C10 C11 C19 C20 168.9(3)
O2 C19 C20 C24 -17.6(5)
C11 C19 C20 C24 161.4(3)
O2 C19 C20 C21 160.5(3)
C11 C19 C20 C21 -20.5(5)
O2 C19 C20 Fe2 -108.9(3)
C11 C19 C20 Fe2 70.1(4)
C25 Fe2 C20 C24 -85.9(2)
C21 Fe2 C20 C24 117.9(3)
C29 Fe2 C20 C24 -50.2(4)
C26 Fe2 C20 C24 -131.7(2)
C23 Fe2 C20 C24 37.0(2)
C28 Fe2 C20 C24 151.8(5)
C22 Fe2 C20 C24 80.9(2)
C27 Fe2 C20 C24 -173.9(2)
C25 Fe2 C20 C21 156.16(19)
C29 Fe2 C20 C21 -168.1(3)
C26 Fe2 C20 C21 110.4(2)
C23 Fe2 C20 C21 -80.9(2)
C28 Fe2 C20 C21 33.8(6)
C22 Fe2 C20 C21 -37.04(19)
C27 Fe2 C20 C21 68.2(2)
C24 Fe2 C20 C21 -117.9(3)
C25 Fe2 C20 C19 33.6(3)
C21 Fe2 C20 C19 -122.6(3)
C29 Fe2 C20 C19 69.3(5)
C26 Fe2 C20 C19 -12.2(3)
C23 Fe2 C20 C19 156.5(3)
C28 Fe2 C20 C19 -88.7(6)
C22 Fe2 C20 C19 -159.6(3)
C27 Fe2 C20 C19 -54.4(3)
C24 Fe2 C20 C19 119.5(3)
C24 C20 C21 C22 -0.8(4)
C19 C20 C21 C22 -179.2(3)
Fe2 C20 C21 C22 60.8(2)
C24 C20 C21 Fe2 -61.6(2)
C19 C20 C21 Fe2 120.1(3)
C20 Fe2 C21 C22 -119.0(3)
C25 Fe2 C21 C22 -177.1(3)
C29 Fe2 C21 C22 44.9(6)
C26 Fe2 C21 C22 150.2(2)
C23 Fe2 C21 C22 -37.5(2)
C28 Fe2 C21 C22 71.8(3)
C27 Fe2 C21 C22 109.7(2)
C24 Fe2 C21 C22 -80.6(2)
C25 Fe2 C21 C20 -58.1(4)
C29 Fe2 C21 C20 163.9(5)
C26 Fe2 C21 C20 -90.8(2)
C23 Fe2 C21 C20 81.4(2)
C28 Fe2 C21 C20 -169.3(2)
C22 Fe2 C21 C20 119.0(3)
C27 Fe2 C21 C20 -131.31(19)
C24 Fe2 C21 C20 38.38(19)
C20 C21 C22 C23 -0.9(4)
Fe2 C21 C22 C23 58.2(3)
C20 C21 C22 Fe2 -59.1(2)
C20 Fe2 C22 C21 38.90(19)
C25 Fe2 C22 C21 175.9(4)
C29 Fe2 C22 C21 -164.2(2)
C26 Fe2 C22 C21 -58.8(3)
C23 Fe2 C22 C21 119.9(3)
C28 Fe2 C22 C21 -125.3(2)
C27 Fe2 C22 C21 -85.4(2)
C24 Fe2 C22 C21 83.2(2)
C20 Fe2 C22 C23 -81.0(2)
C25 Fe2 C22 C23 56.0(5)
C21 Fe2 C22 C23 -119.9(3)
C29 Fe2 C22 C23 75.9(3)
C26 Fe2 C22 C23 -178.8(3)
C28 Fe2 C22 C23 114.8(2)
C27 Fe2 C22 C23 154.7(2)
C24 Fe2 C22 C23 -36.7(2)
C21 C22 C23 C24 2.3(4)
Fe2 C22 C23 C24 60.2(3)
C21 C22 C23 Fe2 -57.9(2)
C20 Fe2 C23 C24 -38.0(2)
C25 Fe2 C23 C24 77.2(3)
C21 Fe2 C23 C24 -83.4(2)
C29 Fe2 C23 C24 115.7(2)
C26 Fe2 C23 C24 56.3(9)
C28 Fe2 C23 C24 158.6(2)
C22 Fe2 C23 C24 -120.2(3)
C27 Fe2 C23 C24 -168.1(3)
C20 Fe2 C23 C22 82.3(2)
C25 Fe2 C23 C22 -162.6(2)
C21 Fe2 C23 C22 36.8(2)
C29 Fe2 C23 C22 -124.1(2)
C26 Fe2 C23 C22 176.6(7)
C28 Fe2 C23 C22 -81.2(2)
C27 Fe2 C23 C22 -47.9(4)
C24 Fe2 C23 C22 120.2(3)
C22 C23 C24 C20 -2.7(4)
Fe2 C23 C24 C20 56.9(2)
C22 C23 C24 Fe2 -59.6(3)
C21 C20 C24 C23 2.2(4)
C19 C20 C24 C23 -179.4(3)
Fe2 C20 C24 C23 -57.9(2)
C21 C20 C24 Fe2 60.1(2)
C19 C20 C24 Fe2 -121.5(3)
C20 Fe2 C24 C23 119.6(3)
C25 Fe2 C24 C23 -125.0(2)
C21 Fe2 C24 C23 80.3(2)
C29 Fe2 C24 C23 -82.5(3)
C26 Fe2 C24 C23 -167.9(2)
C28 Fe2 C24 C23 -44.1(4)
C22 Fe2 C24 C23 37.4(2)
C27 Fe2 C24 C23 145.5(7)
C25 Fe2 C24 C20 115.4(2)
C21 Fe2 C24 C20 -39.23(19)
C29 Fe2 C24 C20 158.0(2)
C26 Fe2 C24 C20 72.5(3)
C23 Fe2 C24 C20 -119.6(3)
C28 Fe2 C24 C20 -163.6(3)
C22 Fe2 C24 C20 -82.2(2)
C27 Fe2 C24 C20 25.9(9)
C20 Fe2 C25 C29 157.0(2)
C21 Fe2 C25 C29 -160.6(3)
C26 Fe2 C25 C29 -115.8(3)
C23 Fe2 C25 C29 69.8(3)
C28 Fe2 C25 C29 -37.8(2)
C22 Fe2 C25 C29 26.0(6)
C27 Fe2 C25 C29 -79.6(2)
C24 Fe2 C25 C29 112.2(2)
C20 Fe2 C25 C26 -87.2(2)
C21 Fe2 C25 C26 -44.8(4)
C29 Fe2 C25 C26 115.8(3)
C23 Fe2 C25 C26 -174.4(2)
C28 Fe2 C25 C26 78.0(2)
C22 Fe2 C25 C26 141.8(5)
C27 Fe2 C25 C26 36.2(2)
C24 Fe2 C25 C26 -132.0(2)
C29 C25 C26 C27 3.0(4)
Fe2 C25 C26 C27 -59.6(2)
C29 C25 C26 Fe2 62.5(3)
C20 Fe2 C26 C27 -125.0(2)
C25 Fe2 C26 C27 120.3(3)
C21 Fe2 C26 C27 -78.7(2)
C29 Fe2 C26 C27 82.1(2)
C23 Fe2 C26 C27 145.0(7)
C28 Fe2 C26 C27 37.7(2)
C22 Fe2 C26 C27 -39.5(4)
C24 Fe2 C26 C27 -167.5(2)
C20 Fe2 C26 C25 114.8(2)
C21 Fe2 C26 C25 161.02(19)
C29 Fe2 C26 C25 -38.2(2)
C23 Fe2 C26 C25 24.7(9)
C28 Fe2 C26 C25 -82.5(2)
C22 Fe2 C26 C25 -159.8(3)
C27 Fe2 C26 C25 -120.3(3)
C24 Fe2 C26 C25 72.2(3)
C25 C26 C27 C28 -2.8(4)
Fe2 C26 C27 C28 -60.8(2)
C25 C26 C27 Fe2 58.0(2)
C20 Fe2 C27 C28 -165.5(2)
C25 Fe2 C27 C28 79.1(2)
C21 Fe2 C27 C28 -125.2(2)
C29 Fe2 C27 C28 36.9(2)
C26 Fe2 C27 C28 117.2(3)
C23 Fe2 C27 C28 -51.3(4)
C22 Fe2 C27 C28 -83.5(2)
C24 Fe2 C27 C28 172.9(7)
C20 Fe2 C27 C26 77.4(3)
C25 Fe2 C27 C26 -38.0(2)
C21 Fe2 C27 C26 117.6(2)
C29 Fe2 C27 C26 -80.3(2)
C23 Fe2 C27 C26 -168.5(3)
C28 Fe2 C27 C26 -117.2(3)
C22 Fe2 C27 C26 159.3(2)
C24 Fe2 C27 C26 55.7(8)
C26 C27 C28 C29 1.7(4)
Fe2 C27 C28 C29 -58.6(3)
C26 C27 C28 Fe2 60.3(2)
C20 Fe2 C28 C27 44.7(6)
C25 Fe2 C28 C27 -84.5(2)
C21 Fe2 C28 C27 71.5(3)
C29 Fe2 C28 C27 -121.2(3)
C26 Fe2 C28 C27 -38.7(2)
C23 Fe2 C28 C27 152.6(2)
C22 Fe2 C28 C27 110.7(2)
C24 Fe2 C28 C27 -177.1(3)
C20 Fe2 C28 C29 165.9(5)
C25 Fe2 C28 C29 36.6(2)
C21 Fe2 C28 C29 -167.4(2)
C26 Fe2 C28 C29 82.5(3)
C23 Fe2 C28 C29 -86.2(3)
C22 Fe2 C28 C29 -128.2(2)
C27 Fe2 C28 C29 121.2(3)
C24 Fe2 C28 C29 -55.9(4)
C26 C25 C29 C28 -1.9(4)
Fe2 C25 C29 C28 59.8(3)
C26 C25 C29 Fe2 -61.7(2)
C27 C28 C29 C25 0.2(4)
Fe2 C28 C29 C25 -59.5(3)
C27 C28 C29 Fe2 59.6(3)
C20 Fe2 C29 C25 -51.4(5)
C21 Fe2 C29 C25 154.8(4)
C26 Fe2 C29 C25 40.8(2)
C23 Fe2 C29 C25 -129.4(2)
C28 Fe2 C29 C25 119.4(4)
C22 Fe2 C29 C25 -171.2(2)
C27 Fe2 C29 C25 84.0(2)
C24 Fe2 C29 C25 -87.2(3)
C20 Fe2 C29 C28 -170.8(3)
C25 Fe2 C29 C28 -119.4(4)
C21 Fe2 C29 C28 35.4(6)
C26 Fe2 C29 C28 -78.6(3)
C23 Fe2 C29 C28 111.2(2)
C22 Fe2 C29 C28 69.4(3)
C27 Fe2 C29 C28 -35.4(2)
C24 Fe2 C29 C28 153.4(2)
B19 B14 C30 B15 101.7(3)
B13 B14 C30 B15 140.8(3)
B20 B14 C30 B15 38.3(3)
B19 B14 C30 B13 -39.1(3)
B20 B14 C30 B13 -102.5(3)
B15 B14 C30 B13 -140.8(3)
B19 B14 C30 C31 -1.2(3)
B13 B14 C30 C31 38.0(2)
B20 B14 C30 C31 -64.5(3)
B15 B14 C30 C31 -102.9(3)
B19 B14 C30 B16 63.1(3)
B13 B14 C30 B16 102.2(3)
B20 B14 C30 B16 -0.3(4)
B15 B14 C30 B16 -38.6(3)
B19 B14 C30 S3 -146.4(3)
B13 B14 C30 S3 -107.3(3)
B20 B14 C30 S3 150.2(3)
B15 B14 C30 S3 111.9(3)
B21 B15 C30 B14 -100.0(3)
B16 B15 C30 B14 -140.1(3)
B20 B15 C30 B14 -37.9(3)
B21 B15 C30 B13 -61.0(3)
B16 B15 C30 B13 -101.1(3)
B20 B15 C30 B13 1.0(4)
B14 B15 C30 B13 39.0(3)
B21 B15 C30 C31 3.3(3)
B16 B15 C30 C31 -36.8(2)
B20 B15 C30 C31 65.3(3)
B14 B15 C30 C31 103.2(3)
B21 B15 C30 B16 40.1(2)
B20 B15 C30 B16 102.1(3)
B14 B15 C30 B16 140.1(3)
B21 B15 C30 S3 142.2(2)
B16 B15 C30 S3 102.1(3)
B20 B15 C30 S3 -155.8(2)
B14 B15 C30 S3 -117.9(3)
C31 B13 C30 B14 137.5(3)
B19 B13 C30 B14 38.0(3)
B18 B13 C30 B14 100.0(3)
C31 B13 C30 B15 97.9(3)
B19 B13 C30 B15 -1.6(4)
B14 B13 C30 B15 -39.6(3)
B18 B13 C30 B15 60.4(3)
B19 B13 C30 C31 -99.5(3)
B14 B13 C30 C31 -137.5(3)
B18 B13 C30 C31 -37.5(2)
C31 B13 C30 B16 29.6(2)
B19 B13 C30 B16 -69.9(3)
B14 B13 C30 B16 -107.8(3)
B18 B13 C30 B16 -7.9(3)
C31 B13 C30 S3 -104.6(2)
B19 B13 C30 S3 155.9(2)
B14 B13 C30 S3 117.9(3)
B18 B13 C30 S3 -142.1(2)
C37 B16 C30 B14 168.7(3)
C31 B16 C30 B14 -99.0(3)
B21 B16 C30 B14 0.3(4)
B17 B16 C30 B14 -61.6(3)
B15 B16 C30 B14 39.8(3)
C37 B16 C30 B15 128.9(4)
C31 B16 C30 B15 -138.8(3)
B21 B16 C30 B15 -39.5(3)
B17 B16 C30 B15 -101.4(3)
C37 B16 C30 B13 -121.9(3)
C31 B16 C30 B13 -29.6(2)
B21 B16 C30 B13 69.8(3)
B17 B16 C30 B13 7.8(3)
B15 B16 C30 B13 109.2(3)
C37 B16 C30 C31 -92.3(3)
B21 B16 C30 C31 99.3(3)
B17 B16 C30 C31 37.4(2)
B15 B16 C30 C31 138.8(3)
C37 B16 C30 S3 14.7(4)
C31 B16 C30 S3 107.0(2)
B21 B16 C30 S3 -153.7(2)
B17 B16 C30 S3 144.4(2)
B15 B16 C30 S3 -114.2(3)
B22 B17 C31 B13 2.9(4)
B21 B17 C31 B13 66.4(3)
B18 B17 C31 B13 -37.5(3)
B16 B17 C31 B13 105.5(3)
B22 B17 C31 B18 40.4(3)
B21 B17 C31 B18 103.9(3)
B16 B17 C31 B18 143.0(3)
B22 B17 C31 B16 -102.7(3)
B21 B17 C31 B16 -39.1(2)
B18 B17 C31 B16 -143.0(3)
B22 B17 C31 C30 -62.5(3)
B21 B17 C31 C30 1.1(3)
B18 B17 C31 C30 -102.8(3)
B16 B17 C31 C30 40.2(2)
B22 B17 C31 S4 159.0(2)
B21 B17 C31 S4 -137.5(2)
B18 B17 C31 S4 118.6(3)
B16 B17 C31 S4 -98.4(3)
C30 B13 C31 B17 -99.8(3)
B19 B13 C31 B17 -3.0(4)
B14 B13 C31 B17 -64.6(3)
B18 B13 C31 B17 37.3(3)
C30 B13 C31 B18 -137.1(3)
B19 B13 C31 B18 -40.3(3)
B14 B13 C31 B18 -101.9(3)
C30 B13 C31 B16 -30.9(2)
B19 B13 C31 B16 65.9(3)
B14 B13 C31 B16 4.3(4)
B18 B13 C31 B16 106.2(3)
B19 B13 C31 C30 96.8(3)
B14 B13 C31 C30 35.2(2)
B18 B13 C31 C30 137.1(3)
C30 B13 C31 S4 104.9(3)
B19 B13 C31 S4 -158.3(2)
B14 B13 C31 S4 140.1(3)
B18 B13 C31 S4 -118.0(3)
B19 B18 C31 B17 -101.1(3)
B22 B18 C31 B17 -39.6(3)
B13 B18 C31 B17 -141.1(3)
B17 B18 C31 B13 141.1(3)
B19 B18 C31 B13 39.9(3)
B22 B18 C31 B13 101.4(3)
B17 B18 C31 B16 35.8(3)
B19 B18 C31 B16 -65.4(3)
B22 B18 C31 B16 -3.8(4)
B13 B18 C31 B16 -105.3(3)
B17 B18 C31 C30 102.1(3)
B19 B18 C31 C30 0.9(3)
B22 B18 C31 C30 62.4(3)
B13 B18 C31 C30 -39.0(2)
B17 B18 C31 S4 -107.4(3)
B19 B18 C31 S4 151.4(3)
B22 B18 C31 S4 -147.1(3)
B13 B18 C31 S4 111.5(3)
C37 B16 C31 B17 -106.6(3)
B21 B16 C31 B17 38.9(2)
C30 B16 C31 B17 135.9(2)
B15 B16 C31 B17 101.1(3)
C37 B16 C31 B13 148.2(3)
B21 B16 C31 B13 -66.3(3)
C30 B16 C31 B13 30.7(2)
B17 B16 C31 B13 -105.2(3)
B15 B16 C31 B13 -4.1(4)
C37 B16 C31 B18 -142.4(3)
B21 B16 C31 B18 3.2(3)
C30 B16 C31 B18 100.2(3)
B17 B16 C31 B18 -35.7(3)
B15 B16 C31 B18 65.4(3)
C37 B16 C31 C30 117.5(3)
B21 B16 C31 C30 -97.0(2)
B17 B16 C31 C30 -135.9(2)
B15 B16 C31 C30 -34.8(2)
C37 B16 C31 S4 7.0(3)
B21 B16 C31 S4 152.5(2)
C30 B16 C31 S4 -110.5(2)
B17 B16 C31 S4 113.6(2)
B15 B16 C31 S4 -145.3(2)
B14 C30 C31 B17 66.7(3)
B15 C30 C31 B17 -2.8(3)
B13 C30 C31 B17 106.6(3)
B16 C30 C31 B17 -40.9(2)
S3 C30 C31 B17 -144.2(2)
B14 C30 C31 B13 -39.9(3)
B15 C30 C31 B13 -109.4(3)
B16 C30 C31 B13 -147.5(3)
S3 C30 C31 B13 109.1(2)
B14 C30 C31 B18 0.2(3)
B15 C30 C31 B18 -69.4(3)
B13 C30 C31 B18 40.1(3)
B16 C30 C31 B18 -107.4(3)
S3 C30 C31 B18 149.2(2)
B14 C30 C31 B16 107.6(3)
B15 C30 C31 B16 38.1(2)
B13 C30 C31 B16 147.5(3)
S3 C30 C31 B16 -103.4(2)
B14 C30 C31 S4 -153.6(2)
B15 C30 C31 S4 136.9(2)
B13 C30 C31 S4 -113.7(3)
B16 C30 C31 S4 98.8(2)
S3 C30 C31 S4 -4.5(3)
C37 C32 C33 C41 -130.3(3)
S4 C32 C33 C41 107.9(3)
C37 C32 C33 C34 -10.2(3)
S4 C32 C33 C34 -132.0(2)
C41 C33 C34 C35 62.7(3)
C32 C33 C34 C35 -59.7(3)
C41 C33 C34 C38 167.2(3)
C32 C33 C34 C38 44.9(3)
C38 C34 C35 C36 -32.9(3)
C33 C34 C35 C36 70.8(3)
C34 C35 C36 C37 0.2(4)
C35 C36 C37 C38 32.9(4)
C35 C36 C37 B16 174.0(3)
C35 C36 C37 C32 -71.1(3)
C31 B16 C37 C36 128.5(3)
B21 B16 C37 C36 -2.5(5)
C30 B16 C37 C36 -166.8(3)
B17 B16 C37 C36 67.0(4)
B15 B16 C37 C36 -93.0(5)
C31 B16 C37 C38 -101.3(3)
B21 B16 C37 C38 127.7(4)
C30 B16 C37 C38 -36.6(5)
B17 B16 C37 C38 -162.7(3)
B15 B16 C37 C38 37.2(6)
C31 B16 C37 C32 16.8(3)
B21 B16 C37 C32 -114.2(4)
C30 B16 C37 C32 81.5(3)
B17 B16 C37 C32 -44.6(3)
B15 B16 C37 C32 155.3(4)
C33 C32 C37 C36 75.3(3)
S4 C32 C37 C36 -158.2(2)
C33 C32 C37 C38 -28.0(3)
S4 C32 C37 C38 98.5(2)
C33 C32 C37 B16 -161.4(2)
S4 C32 C37 B16 -34.9(3)
C36 C37 C38 C34 -48.9(3)
B16 C37 C38 C34 174.5(3)
C32 C37 C38 C34 54.3(3)
C35 C34 C38 C37 49.2(3)
C33 C34 C38 C37 -61.5(3)
S3 C39 C40 C48 2.2(6)
C32 C33 C41 O3 5.3(4)
C34 C33 C41 O3 -109.3(3)
C32 C33 C41 C42 -175.9(3)
C34 C33 C41 C42 69.6(4)
O3 C41 C42 C47 10.3(5)
C33 C41 C42 C47 -168.6(3)
O3 C41 C42 C43 -166.5(3)
C33 C41 C42 C43 14.7(4)
C47 C42 C43 C44 3.0(5)
C41 C42 C43 C44 179.8(3)
C42 C43 C44 C45 -2.0(6)
C43 C44 C45 C46 0.5(6)
C44 C45 C46 C47 0.0(5)
C45 C46 C47 C42 1.0(5)
C43 C42 C47 C46 -2.6(5)
C41 C42 C47 C46 -179.4(3)
C39 C40 C48 O4 -12.0(6)
C39 C40 C48 C49 167.5(3)
O4 C48 C49 C53 -22.9(5)
C40 C48 C49 C53 157.6(4)
O4 C48 C49 C50 159.5(3)
C40 C48 C49 C50 -20.1(5)
O4 C48 C49 Fe1 -111.6(3)
C40 C48 C49 Fe1 68.9(4)
C54 Fe1 C49 C53 -93.5(3)
C50 Fe1 C49 C53 117.6(3)
C58 Fe1 C49 C53 -51.1(4)
C55 Fe1 C49 C53 -138.3(2)
C51 Fe1 C49 C53 80.5(2)
C52 Fe1 C49 C53 37.1(2)
C57 Fe1 C49 C53 154.3(7)
C56 Fe1 C49 C53 -175.2(2)
C54 Fe1 C49 C50 148.9(2)
C58 Fe1 C49 C50 -168.7(3)
C53 Fe1 C49 C50 -117.6(3)
C55 Fe1 C49 C50 104.1(2)
C51 Fe1 C49 C50 -37.1(2)
C52 Fe1 C49 C50 -80.6(2)
C57 Fe1 C49 C50 36.7(8)
C56 Fe1 C49 C50 67.2(3)
C54 Fe1 C49 C48 26.8(3)
C50 Fe1 C49 C48 -122.1(4)
C58 Fe1 C49 C48 69.2(5)
C53 Fe1 C49 C48 120.3(4)
C55 Fe1 C49 C48 -18.0(3)
C51 Fe1 C49 C48 -159.3(3)
C52 Fe1 C49 C48 157.3(3)
C57 Fe1 C49 C48 -85.4(8)
C56 Fe1 C49 C48 -55.0(3)
C53 C49 C50 C51 0.7(4)
C48 C49 C50 C51 178.7(3)
Fe1 C49 C50 C51 60.9(3)
C53 C49 C50 Fe1 -60.2(3)
C48 C49 C50 Fe1 117.8(4)
C54 Fe1 C50 C51 179.6(3)
C49 Fe1 C50 C51 -118.7(3)
C58 Fe1 C50 C51 41.6(7)
C53 Fe1 C50 C51 -80.2(2)
C55 Fe1 C50 C51 145.5(2)
C52 Fe1 C50 C51 -37.0(2)
C57 Fe1 C50 C51 71.0(3)
C56 Fe1 C50 C51 108.0(2)
C54 Fe1 C50 C49 -61.7(3)
C58 Fe1 C50 C49 160.3(5)
C53 Fe1 C50 C49 38.5(2)
C55 Fe1 C50 C49 -95.7(2)
C51 Fe1 C50 C49 118.7(3)
C52 Fe1 C50 C49 81.7(2)
C57 Fe1 C50 C49 -170.2(2)
C56 Fe1 C50 C49 -133.3(2)
C49 C50 C51 C52 -1.0(4)
Fe1 C50 C51 C52 58.9(3)
C49 C50 C51 Fe1 -59.9(2)
C54 Fe1 C51 C50 -178.6(9)
C49 Fe1 C51 C50 38.7(2)
C58 Fe1 C51 C50 -167.0(2)
C53 Fe1 C51 C50 82.9(2)
C55 Fe1 C51 C50 -60.4(3)
C52 Fe1 C51 C50 120.4(3)
C57 Fe1 C51 C50 -128.2(2)
C56 Fe1 C51 C50 -87.7(2)
C54 Fe1 C51 C52 61.0(10)
C50 Fe1 C51 C52 -120.4(3)
C49 Fe1 C51 C52 -81.7(2)
C58 Fe1 C51 C52 72.6(3)
C53 Fe1 C51 C52 -37.4(2)
C55 Fe1 C51 C52 179.2(2)
C57 Fe1 C51 C52 111.4(2)
C56 Fe1 C51 C52 151.9(2)
C50 C51 C52 C53 0.8(5)
Fe1 C51 C52 C53 59.2(3)
C50 C51 C52 Fe1 -58.4(3)
C54 Fe1 C52 C53 71.7(3)
C50 Fe1 C52 C53 -82.6(3)
C49 Fe1 C52 C53 -37.8(2)
C58 Fe1 C52 C53 113.4(3)
C55 Fe1 C52 C53 66.9(19)
C51 Fe1 C52 C53 -119.1(3)
C57 Fe1 C52 C53 155.2(2)
C56 Fe1 C52 C53 -170.5(3)
C54 Fe1 C52 C51 -169.1(2)
C50 Fe1 C52 C51 36.5(2)
C49 Fe1 C52 C51 81.4(2)
C58 Fe1 C52 C51 -127.4(2)
C53 Fe1 C52 C51 119.1(3)
C55 Fe1 C52 C51 -174.0(18)
C57 Fe1 C52 C51 -85.7(3)
C56 Fe1 C52 C51 -51.3(4)
C51 C52 C53 C49 -0.3(5)
Fe1 C52 C53 C49 59.2(3)
C51 C52 C53 Fe1 -59.6(3)
C50 C49 C53 C52 -0.2(4)
C48 C49 C53 C52 -178.3(3)
Fe1 C49 C53 C52 -60.0(3)
C50 C49 C53 Fe1 59.8(2)
C48 C49 C53 Fe1 -118.3(4)
C54 Fe1 C53 C52 -133.0(2)
C50 Fe1 C53 C52 80.5(3)
C49 Fe1 C53 C52 119.5(3)
C58 Fe1 C53 C52 -84.5(3)
C55 Fe1 C53 C52 -173.9(2)
C51 Fe1 C53 C52 37.6(2)
C57 Fe1 C53 C52 -49.1(4)
C56 Fe1 C53 C52 143.8(10)
C54 Fe1 C53 C49 107.5(2)
C50 Fe1 C53 C49 -39.0(2)
C58 Fe1 C53 C49 156.0(2)
C55 Fe1 C53 C49 66.6(3)
C51 Fe1 C53 C49 -81.9(2)
C52 Fe1 C53 C49 -119.5(3)
C57 Fe1 C53 C49 -168.7(3)
C56 Fe1 C53 C49 24.3(12)
C50 Fe1 C54 C55 -50.7(4)
C49 Fe1 C54 C55 -92.3(2)
C58 Fe1 C54 C55 114.2(3)
C53 Fe1 C54 C55 -137.7(2)
C51 Fe1 C54 C55 127.6(9)
C52 Fe1 C54 C55 -179.4(2)
C57 Fe1 C54 C55 74.6(2)
C56 Fe1 C54 C55 32.7(2)
C50 Fe1 C54 C58 -165.0(3)
C49 Fe1 C54 C58 153.4(2)
C53 Fe1 C54 C58 108.1(2)
C55 Fe1 C54 C58 -114.2(3)
C51 Fe1 C54 C58 13.4(10)
C52 Fe1 C54 C58 66.3(3)
C57 Fe1 C54 C58 -39.7(2)
C56 Fe1 C54 C58 -81.5(2)
C58 C54 C55 C56 1.2(4)
Fe1 C54 C55 C56 -60.7(3)
C58 C54 C55 Fe1 61.9(2)
C54 Fe1 C55 C56 122.7(3)
C50 Fe1 C55 C56 -83.6(3)
C49 Fe1 C55 C56 -129.2(2)
C58 Fe1 C55 C56 80.2(3)
C53 Fe1 C55 C56 -169.8(3)
C51 Fe1 C55 C56 -45.4(4)
C52 Fe1 C55 C56 127.9(18)
C57 Fe1 C55 C56 37.3(2)
C50 Fe1 C55 C54 153.7(2)
C49 Fe1 C55 C54 108.1(2)
C58 Fe1 C55 C54 -42.5(2)
C53 Fe1 C55 C54 67.5(3)
C51 Fe1 C55 C54 -168.1(2)
C52 Fe1 C55 C54 5(2)
C57 Fe1 C55 C54 -85.3(2)
C56 Fe1 C55 C54 -122.7(3)
C54 C55 C56 C57 -2.3(5)
Fe1 C55 C56 C57 -59.7(3)
C54 C55 C56 Fe1 57.4(3)
C54 Fe1 C56 C55 -36.9(2)
C50 Fe1 C56 C55 110.8(3)
C49 Fe1 C56 C55 71.1(3)
C58 Fe1 C56 C55 -84.6(3)
C53 Fe1 C56 C55 50.3(12)
C51 Fe1 C56 C55 152.7(2)
C52 Fe1 C56 C55 -173.6(3)
C57 Fe1 C56 C55 -119.4(4)
C54 Fe1 C56 C57 82.6(3)
C50 Fe1 C56 C57 -129.7(2)
C49 Fe1 C56 C57 -169.4(2)
C58 Fe1 C56 C57 34.8(2)
C53 Fe1 C56 C57 169.7(10)
C55 Fe1 C56 C57 119.4(4)
C51 Fe1 C56 C57 -87.8(3)
C52 Fe1 C56 C57 -54.2(4)
C55 C56 C57 C58 2.7(5)
Fe1 C56 C57 C58 -57.4(3)
C55 C56 C57 Fe1 60.1(3)
C54 Fe1 C57 C56 -79.8(3)
C50 Fe1 C57 C56 68.2(3)
C49 Fe1 C57 C56 38.2(8)
C58 Fe1 C57 C56 -123.8(4)
C53 Fe1 C57 C56 -176.8(3)
C55 Fe1 C57 C56 -35.0(2)
C51 Fe1 C57 C56 107.5(3)
C52 Fe1 C57 C56 150.0(2)
C54 Fe1 C57 C58 44.0(2)
C50 Fe1 C57 C58 -168.0(2)
C49 Fe1 C57 C58 162.0(6)
C53 Fe1 C57 C58 -53.0(4)
C55 Fe1 C57 C58 88.8(3)
C51 Fe1 C57 C58 -128.7(3)
C52 Fe1 C57 C58 -86.2(3)
C56 Fe1 C57 C58 123.8(4)
C56 C57 C58 C54 -1.8(4)
Fe1 C57 C58 C54 -60.7(2)
C56 C57 C58 Fe1 58.8(3)
C55 C54 C58 C57 0.4(4)
Fe1 C54 C58 C57 63.8(3)
C55 C54 C58 Fe1 -63.3(2)
C54 Fe1 C58 C57 -112.2(3)
C50 Fe1 C58 C57 37.9(7)
C49 Fe1 C58 C57 -171.3(3)
C53 Fe1 C58 C57 153.2(2)
C55 Fe1 C58 C57 -72.7(3)
C51 Fe1 C58 C57 70.3(3)
C52 Fe1 C58 C57 110.8(3)
C56 Fe1 C58 C57 -33.9(2)
C50 Fe1 C58 C54 150.1(5)
C49 Fe1 C58 C54 -59.1(4)
C53 Fe1 C58 C54 -94.6(2)
C55 Fe1 C58 C54 39.5(2)
C51 Fe1 C58 C54 -177.4(2)
C52 Fe1 C58 C54 -137.0(2)
C57 Fe1 C58 C54 112.2(3)
C56 Fe1 C58 C54 78.3(2)
C11 C10 S1 C1 -167.3(3)
B5 C1 S1 C10 87.1(3)
B4 C1 S1 C10 7.7(3)
C2 C1 S1 C10 -136.0(2)
B6 C1 S1 C10 158.4(2)
B3 C1 S1 C10 -69.1(3)
B7 C2 S2 C3 45.6(2)
B6 C2 S2 C3 -23.7(2)
B3 C2 S2 C3 -160.9(2)
B8 C2 S2 C3 121.4(3)
C1 C2 S2 C3 -89.9(2)
C4 C3 S2 C2 153.0(2)
C8 C3 S2 C2 34.5(2)
C40 C39 S3 C30 -167.9(3)
B14 C30 S3 C39 10.4(3)
B15 C30 S3 C39 90.5(3)
B13 C30 S3 C39 -65.8(3)
C31 C30 S3 C39 -133.0(2)
B16 C30 S3 C39 161.1(2)
B17 C31 S4 C32 45.1(3)
B13 C31 S4 C32 -161.0(3)
B18 C31 S4 C32 120.8(3)
B16 C31 S4 C32 -23.7(2)
C30 C31 S4 C32 -90.5(2)
C33 C32 S4 C31 153.6(2)
C37 C32 S4 C31 35.5(2)
